data_7720716
loop_
_publ_author_name
'Gao, Fengxin'
'Fang, Dong'
'Xiao, Chengliang'

_publ_section_title
;
 Effect of alkyl substituent on the amide of
 bis-lactam-1,10-phenanthroline ligands for lanthanide extraction.
;
_journal_issue 14
_journal_name_full 'Dalton transactions (Cambridge, England : 2003)'
_journal_page_first 5679
_journal_page_last 5688
_journal_paper_doi 10.1039/d5dt03012a
_journal_volume 55
_journal_year 2026
_chemical_formula_moiety '8(C42 H46 Er N7 O11), 3(C H4 O), 4(C H Cl3)'
_chemical_formula_sum 'C343 H384 Cl12 Er8 N56 O91'
_chemical_formula_weight 8510.52
_space_group_crystal_system monoclinic
_space_group_IT_number 14
_space_group_name_Hall '-P 2ybc'
_space_group_name_H-M_alt 'P 1 21/c 1'
_atom_sites_solution_hydrogens geom
_audit_creation_date 2026-03-15
_audit_creation_method
;
Olex2 1.5
(compiled 2025.07.13 svn.rb7424aed for OlexSys, GUI svn.r7314)
;
_audit_update_record
;
2026-03-15 deposited with the CCDC.	2026-03-17 downloaded from the CCDC.
;
_cell_angle_alpha 90
_cell_angle_beta 94.404(2)
_cell_angle_gamma 90
_cell_formula_units_Z 1
_cell_length_a 10.7123(3)
_cell_length_b 34.4168(11)
_cell_length_c 24.4695(8)
_cell_measurement_reflns_used 3598
_cell_measurement_temperature 240(2)
_cell_measurement_theta_max 50.408
_cell_measurement_theta_min 2.220
_cell_volume 8994.9(5)
_computing_cell_refinement 'SAINT V8.40B (?, 2016)'
_computing_data_collection 'Bruker Instrument Service vV6.2.14'
_computing_data_reduction 'SAINT V8.40B(?, 2016)'
_computing_molecular_graphics 'Olex2 1.5 (Dolomanov et al., 2009)'
_computing_publication_material 'Olex2 1.5 (Dolomanov et al., 2009)'
_computing_structure_refinement 'ShelXL (Sheldrick, 2015)'
_computing_structure_solution 'SHELXT 2018/2 (Sheldrick, 2018)'
_diffrn_ambient_temperature 240.0
_diffrn_detector_area_resol_mean 7.9
_diffrn_measured_fraction_theta_full 0.995
_diffrn_measured_fraction_theta_max 0.995
_diffrn_measurement_device_type 'Bruker SMART APEX2 area detector'
_diffrn_measurement_method '\w and \f scans'
_diffrn_radiation_type CuK\a
_diffrn_radiation_wavelength 1.54178
_diffrn_reflns_av_R_equivalents 0.1901
_diffrn_reflns_av_unetI/netI 0.1821
_diffrn_reflns_Laue_measured_fraction_full 0.995
_diffrn_reflns_Laue_measured_fraction_max 0.995
_diffrn_reflns_limit_h_max 11
_diffrn_reflns_limit_h_min -8
_diffrn_reflns_limit_k_max 35
_diffrn_reflns_limit_k_min -36
_diffrn_reflns_limit_l_max 25
_diffrn_reflns_limit_l_min -24
_diffrn_reflns_number 51709
_diffrn_reflns_point_group_measured_fraction_full 0.995
_diffrn_reflns_point_group_measured_fraction_max 0.995
_diffrn_reflns_theta_full 54.998
_diffrn_reflns_theta_max 54.998
_diffrn_reflns_theta_min 2.220
_diffrn_source 'microfocus sealed X-ray tube'
_exptl_absorpt_coefficient_mu 4.857
_exptl_absorpt_correction_T_max 0.7531
_exptl_absorpt_correction_T_min 0.5866
_exptl_absorpt_correction_type multi-scan
_exptl_absorpt_process_details 'SADABS 2016/2'
_exptl_crystal_colour yellow
_exptl_crystal_colour_primary yellow
_exptl_crystal_density_diffrn 1.571
_exptl_crystal_description block
_exptl_crystal_F_000 4310
_exptl_crystal_size_max 0.05
_exptl_crystal_size_mid 0.02
_exptl_crystal_size_min 0.01
_refine_diff_density_max 0.669
_refine_diff_density_min -1.440
_refine_diff_density_rms 0.117
_refine_ls_extinction_coef 0.00023(3)
_refine_ls_extinction_expression Fc^*^=kFc[1+0.001xFc^2^\l^3^/sin(2\q)]^-1/4^
_refine_ls_extinction_method 'SHELXL-2016/6 (Sheldrick 2016)'
_refine_ls_goodness_of_fit_ref 1.015
_refine_ls_hydrogen_treatment constr
_refine_ls_matrix_type full
_refine_ls_number_parameters 1267
_refine_ls_number_reflns 11250
_refine_ls_number_restraints 391
_refine_ls_restrained_S_all 1.003
_refine_ls_R_factor_all 0.1486
_refine_ls_R_factor_gt 0.0746
_refine_ls_shift/su_max 0.001
_refine_ls_shift/su_mean 0.000
_refine_ls_structure_factor_coef Fsqd
_refine_ls_weighting_details 'w=1/[\s^2^(Fo^2^)+(0.0512P)^2^] where P=(Fo^2^+2Fc^2^)/3'
_refine_ls_weighting_scheme calc
_refine_ls_wR_factor_gt 0.1682
_refine_ls_wR_factor_ref 0.2188
_reflns_Friedel_coverage 0.000
_reflns_number_gt 5822
_reflns_number_total 11250
_reflns_threshold_expression 'I > 2\s(I)'
_cod_data_source_file d5dt03012a2.cif
_cod_data_source_block z_ccdc1_amended
_cod_depositor_comments 'Adding full bibliography for 7720715--7720716.cif.'
_cod_database_code 7720716
_shelx_shelxl_version_number 2016/6
_shelx_space_group_comment
;
The symmetry employed for this shelxl refinement is uniquely defined
by the following loop, which should always be used as a source of
symmetry information in preference to the above space-group names.
They are only intended as comments.
;
_shelx_estimated_absorpt_t_max 0.953
_shelx_estimated_absorpt_t_min 0.793
_olex2_refinement_description
;
1. Shared sites
{C55, C55A}
2. Restrained distances
 C77-C55 = C77-C55A = C55-C116 = C55A-C5 = C116-C109 = C5-C6
 1.53 with sigma of 0.01
 O124-N132 = O1-N1 = O89-N132 = O89A-N1 = O111-N8A = O4-N8 = O2-N8 = O115-N8A
 1.24 with sigma of 0.01
 O60A-N1 = O60-N132 = O3-N8A = O141-N8
 1.2 with sigma of 0.01
 Cl4-C1 = Cl5A-C1A = Cl5-C1 = Cl3A-C1A = Cl4A-C1A = Cl3-C1
 1.78 with sigma of 0.01
 O117-C107
 1.42 with sigma of 0.01
 Er1-N132 \\sim Er1-N1
 with sigma of 0.04
 O60-O89 \\sim O60A-O89A \\sim O60-O124 \\sim O60A-O1 \\sim O89-O124 \\sim
O89A-O1
 with sigma of 0.03
 Er1-N8 \\sim Er1-N8A
 with sigma of 0.04
 O141-O115 \\sim O3-O4 \\sim O141-O111 \\sim O3-O2 \\sim O115-O111 \\sim O4-O2
 with sigma of 0.04
 Er1-O111 \\sim Er1-O4 \\sim Er1-O115 \\sim Er1-O2 \\sim Er1-O124 \\sim Er1-O1
\\sim Er1-O89A \\sim Er1-O89
 with sigma of 0.01
3. Restrained planarity
 O124, N132, O89, O60
 with sigma of 0.1
 O111, N8, O141, O115
 with sigma of 0.01
4. Uiso/Uaniso restraints and constraints
C109 \\sim C6 \\sim C116 \\sim C5 \\sim C55A \\sim C55: within 2A with sigma of
0.01 and sigma for terminal atoms of 0.02 within 2A
C227 \\sim C87: within 2A with sigma of 0.01 and sigma for terminal atoms of
0.02 within 2A
Cl3 \\sim Cl4A \\sim Cl3A \\sim Cl5 \\sim Cl5A \\sim Cl4: within 2A with sigma
of 0.01 and sigma for terminal atoms of 0.02 within 2A
N132 \\sim O60 \\sim O89 \\sim O124 \\sim O1 \\sim N1 \\sim O60A \\sim O89A:
within 2A with sigma of 0.01 and sigma for terminal atoms of 0.02 within 2A
O111 \\sim O4 \\sim N8 \\sim N8A \\sim O3 \\sim O141 \\sim O2 \\sim O115:
within 2A with sigma of 0.01 and sigma for terminal atoms of 0.02 within 2A
Uanis(C55) = Uanis(C55A)
Uanis(C1) = Uanis(C1A)
Uanis(C5) = Uanis(C116)
Uanis(Cl3) = Uanis(Cl4A)
Uanis(N132) = Uanis(N1)
Uanis(N8A) = Uanis(N8)
Uanis(C6) = Uanis(C109)
5. Others
 Sof(Cl5A)=Sof(C1A)=Sof(H1A)=Sof(Cl3A)=Sof(Cl4A)=1-FVAR(1)
 Sof(C1)=Sof(H1)=Sof(Cl3)=Sof(Cl4)=Sof(Cl5)=FVAR(1)
 Sof(O1)=Sof(N1)=Sof(O60A)=Sof(O89A)=1-FVAR(2)
 Sof(N132)=Sof(O60)=Sof(O89)=Sof(O124)=FVAR(2)
 Sof(O2)=Sof(O3)=Sof(N8A)=Sof(O4)=1-FVAR(3)
 Sof(N8)=Sof(O141)=Sof(O115)=Sof(O111)=FVAR(3)
 Sof(H77C)=Sof(H77D)=Sof(C55A)=Sof(H55C)=Sof(H55D)=Sof(C5)=Sof(H5A)=Sof(H5B)=
 Sof(C6)=Sof(H6A)=Sof(H6B)=Sof(H6C)=1-FVAR(4)
 Sof(H77A)=Sof(H77B)=Sof(C55)=Sof(H55A)=Sof(H55B)=Sof(C109)=Sof(H10A)=
 Sof(H10B)=Sof(H10C)=Sof(C116)=Sof(H11A)=Sof(H11B)=FVAR(4)
 Fixed Sof: O117(0.75) H117(0.75) C107(0.75) H10D(0.75) H10E(0.75) H10F(0.75)
6.a Ternary CH refined with riding coordinates:
 C1(H1), C1A(H1A)
6.b Secondary CH2 refined with riding coordinates:
 C18(H18A,H18B), C12(H12A,H12B), C15(H15A,H15B), C227(H22A,H22B), C232(H23A,
 H23B), C221(H22C,H22D), C155(H15C,H15D), C85(H85A,H85B), C87(H87A,H87B),
 C77(H77A,H77B), C77(H77C,H77D), C55(H55A,H55B), C116(H11A,H11B), C55A(H55C,
 H55D), C5(H5A,H5B)
6.c Aromatic/amide H refined with riding coordinates:
 C159(H159), C206(H206), C214(H214), C187(H187), C215(H215), C191(H191),
 C218(H218), C16(H16), C3(H3), C9(H9), C19(H19), C129(H129), C134(H134),
 C136(H136), C235(H235), C236(H236), C222(H222), C145(H145), C88(H88), C65(H65)
6.d Idealised Me refined as rotating group:
 C148(H14A,H14B,H14C), C143(H14D,H14E,H14F), C69(H69A,H69B,H69C), C67(H67A,
 H67B,H67C), C80(H80A,H80B,H80C), C76(H76A,H76B,H76C), C53(H53A,H53B,H53C),
 C29(H29A,H29B,H29C), C38(H38A,H38B,H38C), C35(H35A,H35B,H35C), C27(H27A,H27B,
 H27C), C47(H47A,H47B,H47C), C36(H36A,H36B,H36C), C98(H98A,H98B,H98C),
 C126(H12C,H12D,H12E), C109(H10A,H10B,H10C), C107(H10D,H10E,H10F), C6(H6A,H6B,
 H6C)
6.e Idealised tetrahedral OH refined as rotating group:
 O117(H117)
;
_olex2_submission_special_instructions 'No special instructions were received'

loop_
_space_group_symop_operation_xyz
'x, y, z'
'-x, y+1/2, -z+1/2'
'-x, -y, -z'
'x, -y-1/2, z-1/2'

loop_
_atom_site_label
_atom_site_type_symbol
_atom_site_fract_x
_atom_site_fract_y
_atom_site_fract_z
_atom_site_U_iso_or_equiv
_atom_site_adp_type
_atom_site_occupancy
_atom_site_site_symmetry_order
_atom_site_calc_flag
_atom_site_refinement_flags_posn
_atom_site_refinement_flags_adp
_atom_site_refinement_flags_occupancy
_atom_site_disorder_assembly
_atom_site_disorder_group
Er1 Er 0.14652(7) 0.37665(2) 0.54531(3) 0.0588(3) Uani 1 1 d D . . . .
Er16 Er 0.68711(7) 0.33096(2) 0.86590(3) 0.0574(3) Uani 1 1 d . . . . .
O179 O 0.4894(8) 0.3643(3) 0.8769(3) 0.059(2) Uani 1 1 d . . . . .
O216 O 0.8314(8) 0.2782(2) 0.8608(3) 0.063(2) Uani 1 1 d . . . . .
O204 O 0.5571(8) 0.2852(2) 0.8120(4) 0.068(3) Uani 1 1 d . . . . .
O198 O 0.3354(8) 0.3406(3) 0.5294(4) 0.069(3) Uani 1 1 d . . . . .
N188 N 0.0668(9) 0.3880(3) 0.6403(4) 0.051(3) Uani 1 1 d . . . . .
N183 N 0.7691(9) 0.3188(3) 0.7728(4) 0.047(2) Uani 1 1 d . . . . .
O193 O 0.7746(11) 0.3952(3) 0.8480(4) 0.079(3) Uani 1 1 d . . . . .
O217 O -0.0186(8) 0.4248(2) 0.5520(4) 0.072(3) Uani 1 1 d . . . . .
N205 N 0.9798(9) 0.2433(3) 0.8199(4) 0.053(3) Uani 1 1 d . . . . .
N184 N 0.5809(9) 0.3668(3) 0.7821(4) 0.053(3) Uani 1 1 d . . . . .
N158 N 0.4748(9) 0.2917(3) 0.5501(4) 0.057(3) Uani 1 1 d . . . . .
N185 N 0.2495(9) 0.3388(3) 0.6263(4) 0.051(3) Uani 1 1 d . . . . .
O208 O 0.5536(9) 0.2803(3) 0.8990(4) 0.077(3) Uani 1 1 d . . . . .
N194 N 0.3424(9) 0.4107(3) 0.8535(4) 0.055(3) Uani 1 1 d . . . . .
O210 O 0.9029(9) 0.3545(3) 0.8838(4) 0.079(3) Uani 1 1 d . . . . .
O209 O -0.0453(9) 0.3407(3) 0.5520(5) 0.089(3) Uani 1 1 d . . . . .
O212 O 0.9586(11) 0.4146(3) 0.8761(4) 0.096(4) Uani 1 1 d . . . . .
N160 N -0.1515(10) 0.4620(3) 0.5975(5) 0.065(3) Uani 1 1 d . . . . .
C159 C 0.5515(12) 0.2370(4) 0.6784(5) 0.061(4) Uani 1 1 d . . . . .
H159 H 0.526081 0.236527 0.714337 0.073 Uiso 1 1 calc R . . . .
C167 C 0.9031(11) 0.2802(3) 0.7192(5) 0.048(3) Uani 1 1 d . . . . .
C174 C 0.6285(11) 0.3644(3) 0.7341(5) 0.048(3) Uani 1 1 d . . . . .
O181 O 0.6998(9) 0.3701(3) 0.9482(4) 0.079(3) Uani 1 1 d . . . . .
O176 O 0.7518(12) 0.3106(3) 0.9596(4) 0.100(4) Uani 1 1 d . . . . .
C211 C 0.3354(11) 0.4411(3) 0.7639(5) 0.049(3) Uani 1 1 d . . . . .
C168 C 0.4866(11) 0.3902(3) 0.7880(5) 0.050(3) Uani 1 1 d . . . . .
C213 C 0.1103(12) 0.3691(3) 0.6844(5) 0.048(3) Uani 1 1 d . . . . .
C171 C 0.2098(11) 0.3409(3) 0.6763(5) 0.050(3) Uani 1 1 d . . . . .
C201 C -0.0685(12) 0.4243(3) 0.6972(5) 0.056(3) Uani 1 1 d . . . . .
C182 C -0.0232(11) 0.4147(3) 0.6463(5) 0.054(3) Uani 1 1 d . . . . .
C170 C 0.9927(12) 0.2486(3) 0.7206(5) 0.056(3) Uani 1 1 d . . . . .
N195 N 0.5113(11) 0.2693(4) 0.8511(6) 0.077(4) Uani 1 1 d . . . . .
O172 O 0.4367(11) 0.2433(3) 0.8444(5) 0.099(4) Uani 1 1 d . . . . .
O177 O -0.0764(10) 0.2803(3) 0.5361(5) 0.095(3) Uani 1 1 d . . . . .
C206 C 0.4853(12) 0.4136(3) 0.6967(5) 0.051(3) Uani 1 1 d . . . . .
H206 H 0.456431 0.430490 0.668238 0.061 Uiso 1 1 calc R . . . .
C178 C 0.3445(12) 0.3152(3) 0.6184(5) 0.059(4) Uani 1 1 d . . . . .
O162 O 0.7682(12) 0.3496(3) 1.0293(5) 0.111(4) Uani 1 1 d . . . . .
C173 C 0.8550(11) 0.2910(3) 0.7675(5) 0.048(3) Uani 1 1 d . . . . .
C207 C 0.6403(12) 0.2089(3) 0.6649(6) 0.060(4) Uani 1 1 d . . . . .
C214 C 0.6303(12) 0.3799(4) 0.6360(5) 0.063(4) Uani 1 1 d . . . . .
H214 H 0.601154 0.394963 0.605573 0.075 Uiso 1 1 calc R . . . .
N186 N 0.7407(13) 0.3432(5) 0.9810(6) 0.087(4) Uani 1 1 d . . . . .
C187 C 0.2890(11) 0.4707(3) 0.7280(5) 0.058(3) Uani 1 1 d . . . . .
H187 H 0.319242 0.472209 0.692996 0.069 Uiso 1 1 calc R . . . .
C189 C 0.4345(11) 0.4155(3) 0.7481(5) 0.048(3) Uani 1 1 d . . . . .
C215 C 1.0354(12) 0.2329(4) 0.6720(5) 0.064(4) Uani 1 1 d . . . . .
H215 H 1.009210 0.244287 0.638108 0.077 Uiso 1 1 calc R . . . .
C191 C 0.3564(12) 0.2925(4) 0.7112(5) 0.061(4) Uani 1 1 d . . . . .
H191 H 0.389941 0.275920 0.739190 0.074 Uiso 1 1 calc R . . . .
C161 C 0.7696(11) 0.3306(3) 0.6749(5) 0.050(3) Uani 1 1 d . . . . .
C196 C 1.1154(12) 0.2011(3) 0.6733(6) 0.062(4) Uani 1 1 d . . . . .
C163 C 0.2017(12) 0.4972(4) 0.7419(5) 0.059(3) Uani 1 1 d . . . . .
C192 C 0.5787(11) 0.3865(3) 0.6885(5) 0.049(3) Uani 1 1 d . . . . .
N197 N -0.0053(14) 0.3082(4) 0.5394(5) 0.078(4) Uani 1 1 d . . . . .
O164 O 0.1037(11) 0.3063(3) 0.5293(5) 0.112(4) Uani 1 1 d . . . . .
C200 C -0.1610(12) 0.4555(3) 0.6970(6) 0.060(4) Uani 1 1 d . . . . .
C166 C 1.0323(13) 0.2320(4) 0.7709(6) 0.062(4) Uani 1 1 d . . . . .
C203 C 0.7289(10) 0.3379(3) 0.7281(5) 0.045(3) Uani 1 1 d . . . . .
C218 C -0.0214(12) 0.4037(3) 0.7417(6) 0.060(4) Uani 1 1 d . . . . .
H218 H -0.051790 0.408573 0.776071 0.072 Uiso 1 1 calc R . . . .
C220 C 0.2616(12) 0.3189(3) 0.7213(5) 0.053(3) Uani 1 1 d . . . . .
C22 C 0.2911(12) 0.4383(3) 0.8157(5) 0.053(3) Uani 1 1 d . . . . .
C2 C 0.0712(11) 0.3754(3) 0.7372(5) 0.053(3) Uani 1 1 d . . . . .
C13 C 0.5332(12) 0.2662(3) 0.5890(5) 0.056(3) Uani 1 1 d . . . . .
C23 C 0.3833(12) 0.3167(4) 0.5618(5) 0.055(3) Uani 1 1 d . . . . .
C18 C 0.6223(13) 0.3170(4) 0.4837(5) 0.067(4) Uani 1 1 d . . . . .
H18A H 0.601557 0.344117 0.491314 0.080 Uiso 1 1 calc R . . . .
H18B H 0.691585 0.309226 0.509883 0.080 Uiso 1 1 calc R . . . .
C25 C -0.0628(11) 0.4337(4) 0.5954(6) 0.060(4) Uani 1 1 d . . . . .
C12 C 1.0156(12) 0.2225(4) 0.8732(5) 0.059(3) Uani 1 1 d . . . . .
H12A H 1.024270 0.194638 0.866226 0.071 Uiso 1 1 calc R . . . .
H12B H 0.949413 0.225986 0.898257 0.071 Uiso 1 1 calc R . . . .
N8 N 0.312(3) 0.4409(8) 0.5663(5) 0.086(3) Uani 0.395(10) 1 d D U P A 1
C16 C 0.8615(10) 0.3011(3) 0.6723(5) 0.051(3) Uani 1 1 d . . . . .
H16 H 0.894844 0.295602 0.638696 0.061 Uiso 1 1 calc R . . . .
C3 C 0.1994(12) 0.4633(4) 0.8289(6) 0.069(4) Uani 1 1 d . . . . .
H3 H 0.165464 0.460777 0.862978 0.082 Uiso 1 1 calc R . . . .
C4 C 0.4990(12) 0.2649(3) 0.6434(5) 0.057(3) Uani 1 1 d . . . . .
C9 C 0.2129(13) 0.3250(3) 0.7749(5) 0.061(4) Uani 1 1 d . . . . .
H9 H 0.243789 0.309646 0.804759 0.074 Uiso 1 1 calc R . . . .
C15 C 1.1375(13) 0.2383(4) 0.8993(5) 0.067(4) Uani 1 1 d . . . . .
H15A H 1.200100 0.237760 0.872094 0.081 Uiso 1 1 calc R . . . .
H15B H 1.167005 0.221161 0.929518 0.081 Uiso 1 1 calc R . . . .
C19 C 0.7185(11) 0.3528(3) 0.6297(5) 0.051(3) Uani 1 1 d . . . . .
H19 H 0.746844 0.348528 0.594828 0.061 Uiso 1 1 calc R . . . .
N131 N 0.8805(14) 0.3888(4) 0.8707(5) 0.080(4) Uani 1 1 d . . . . .
O141 O 0.406(3) 0.4597(10) 0.5674(12) 0.089(6) Uani 0.395(10) 1 d D U P A 1
N132 N 0.0893(16) 0.3812(6) 0.4277(6) 0.108(3) Uani 0.565(10) 1 d D U P A 1
C140 C 0.4415(13) 0.3874(4) 0.8433(5) 0.063(4) Uani 1 1 d . . . . .
C133 C 0.4009(11) 0.2910(3) 0.6583(5) 0.054(3) Uani 1 1 d . . . . .
C139 C -0.2020(13) 0.4731(4) 0.6480(6) 0.069(4) Uani 1 1 d . . . . .
C129 C -0.2036(12) 0.4692(3) 0.7459(6) 0.066(4) Uani 1 1 d . . . . .
H129 H -0.175083 0.457133 0.778946 0.079 Uiso 1 1 calc R . . . .
C138 C 0.8897(13) 0.2702(4) 0.8203(6) 0.064(4) Uani 1 1 d . . . . .
C134 C 0.1552(12) 0.4923(4) 0.7934(6) 0.062(4) Uani 1 1 d . . . . .
H134 H 0.092355 0.509099 0.804058 0.075 Uiso 1 1 calc R . . . .
C136 C 0.6741(13) 0.2136(4) 0.6110(6) 0.074(4) Uani 1 1 d . . . . .
H136 H 0.734580 0.196516 0.598882 0.089 Uiso 1 1 calc R . . . .
C227 C -0.1879(15) 0.4841(4) 0.5467(6) 0.085(4) Uani 1 1 d . U . . .
H22A H -0.124491 0.480014 0.520456 0.103 Uiso 1 1 calc R . . . .
H22B H -0.189142 0.511890 0.555415 0.103 Uiso 1 1 calc R . . . .
C235 C 0.1255(12) 0.3518(3) 0.7825(5) 0.056(3) Uani 1 1 d . . . . .
H235 H 0.098371 0.355455 0.817793 0.067 Uiso 1 1 calc R . . . .
C236 C 1.1181(13) 0.2010(4) 0.7718(6) 0.072(4) Uani 1 1 d . . . . .
H236 H 1.149679 0.190383 0.805450 0.086 Uiso 1 1 calc R . . . .
C228 C 0.1582(14) 0.5315(4) 0.7026(6) 0.069(4) Uani 1 1 d . . . . .
C225 C -0.2850(13) 0.4995(4) 0.7476(6) 0.067(4) Uani 1 1 d . . . . .
C232 C 0.5092(13) 0.2916(4) 0.4917(5) 0.072(4) Uani 1 1 d . . . . .
H23A H 0.437822 0.300891 0.467844 0.086 Uiso 1 1 calc R . . . .
H23B H 0.527401 0.264890 0.480856 0.086 Uiso 1 1 calc R . . . .
C221 C 0.6635(14) 0.3140(4) 0.4264(5) 0.077(4) Uani 1 1 d . . . . .
H22C H 0.694136 0.287654 0.420523 0.092 Uiso 1 1 calc R . . . .
H22D H 0.591067 0.318456 0.400179 0.092 Uiso 1 1 calc R . . . .
C222 C -0.2893(13) 0.5037(4) 0.6487(6) 0.075(4) Uani 1 1 d . . . . .
H222 H -0.320249 0.515520 0.615732 0.091 Uiso 1 1 calc R . . . .
C148 C 0.1188(14) 0.5172(4) 0.6483(6) 0.077(4) Uani 1 1 d . . . . .
H14A H 0.049029 0.499466 0.650575 0.115 Uiso 1 1 calc GR . . . .
H14B H 0.187863 0.503728 0.633282 0.115 Uiso 1 1 calc GR . . . .
H14C H 0.093027 0.538911 0.624787 0.115 Uiso 1 1 calc GR . . . .
C145 C 0.6255(14) 0.2414(4) 0.5742(6) 0.075(4) Uani 1 1 d . . . . .
H145 H 0.655649 0.243317 0.539191 0.090 Uiso 1 1 calc R . . . .
C142 C 0.6722(13) 0.1750(4) 0.7015(6) 0.065(4) Uani 1 1 d . . . . .
C152 C 1.1506(13) 0.1817(4) 0.6195(5) 0.063(4) Uani 1 1 d . . . . .
C143 C -0.1997(15) 0.5287(5) 0.8361(7) 0.106(6) Uani 1 1 d . . . . .
H14D H -0.219540 0.538434 0.871628 0.159 Uiso 1 1 calc GR . . . .
H14E H -0.159149 0.549054 0.816452 0.159 Uiso 1 1 calc GR . . . .
H14F H -0.143973 0.506594 0.841049 0.159 Uiso 1 1 calc GR . . . .
C155 C 1.1285(14) 0.2793(4) 0.9210(6) 0.074(4) Uani 1 1 d . . . . .
H15C H 1.101989 0.296555 0.890431 0.089 Uiso 1 1 calc R . . . .
H15D H 1.063633 0.280004 0.947092 0.089 Uiso 1 1 calc R . . . .
C88 C -0.3285(14) 0.5161(4) 0.6975(7) 0.082(5) Uani 1 1 d . . . . .
H88 H -0.386901 0.536506 0.697443 0.099 Uiso 1 1 calc R . . . .
O60 O 0.060(2) 0.3813(7) 0.3794(5) 0.107(5) Uani 0.565(10) 1 d D U P A 1
C85 C -0.3158(17) 0.4370(5) 0.4895(7) 0.098(5) Uani 1 1 d . . . . .
H85A H -0.297479 0.415291 0.514727 0.118 Uiso 1 1 calc R . . . .
H85B H -0.250063 0.438096 0.463825 0.118 Uiso 1 1 calc R . . . .
C65 C 1.1558(12) 0.1864(4) 0.7237(6) 0.069(4) Uani 1 1 d . . . . .
H65 H 1.211835 0.165339 0.725286 0.083 Uiso 1 1 calc R . . . .
C87 C -0.3179(16) 0.4722(5) 0.5193(7) 0.095(4) Uani 1 1 d . U . . .
H87A H -0.376882 0.469590 0.547819 0.114 Uiso 1 1 calc R . . . .
H87B H -0.348776 0.493045 0.494493 0.114 Uiso 1 1 calc R . . . .
C69 C 0.0521(15) 0.5547(4) 0.7263(7) 0.105(6) Uani 1 1 d . . . . .
H69A H 0.030332 0.576751 0.702768 0.158 Uiso 1 1 calc GR . . . .
H69B H 0.079823 0.563918 0.762724 0.158 Uiso 1 1 calc GR . . . .
H69C H -0.020557 0.538146 0.728418 0.158 Uiso 1 1 calc GR . . . .
C71 C -0.3204(16) 0.5163(4) 0.8032(7) 0.087(5) Uani 1 1 d . . . . .
O89 O 0.0243(14) 0.3969(6) 0.4611(4) 0.104(4) Uani 0.565(10) 1 d D U P A 1
C67 C -0.3804(15) 0.4856(4) 0.8354(7) 0.104(6) Uani 1 1 d . . . . .
H67A H -0.327187 0.462805 0.838079 0.156 Uiso 1 1 calc GR . . . .
H67B H -0.461087 0.478834 0.817260 0.156 Uiso 1 1 calc GR . . . .
H67C H -0.391928 0.495336 0.871934 0.156 Uiso 1 1 calc GR . . . .
C80 C 0.7647(15) 0.3426(4) 0.4151(6) 0.093(5) Uani 1 1 d . . . . .
H80A H 0.801430 0.335330 0.381505 0.139 Uiso 1 1 calc GR . . . .
H80B H 0.828856 0.342355 0.445272 0.139 Uiso 1 1 calc GR . . . .
H80C H 0.729041 0.368414 0.411113 0.139 Uiso 1 1 calc GR . . . .
C77 C 0.3009(14) 0.4079(4) 0.9104(5) 0.085(5) Uani 1 1 d D . . . .
H77A H 0.311936 0.381123 0.923649 0.102 Uiso 0.64(3) 1 calc R . P B 1
H77B H 0.211692 0.414277 0.909831 0.102 Uiso 0.64(3) 1 calc R . P B 1
H77C H 0.311936 0.381123 0.923649 0.102 Uiso 0.36(3) 1 calc R . P B 2
H77D H 0.211692 0.414277 0.909831 0.102 Uiso 0.36(3) 1 calc R . P B 2
C76 C 0.7898(15) 0.1549(5) 0.6845(8) 0.109(7) Uani 1 1 d . . . . .
H76A H 0.852683 0.174304 0.677889 0.164 Uiso 1 1 calc GR . . . .
H76B H 0.769822 0.140087 0.651309 0.164 Uiso 1 1 calc GR . . . .
H76C H 0.821865 0.137630 0.713577 0.164 Uiso 1 1 calc GR . . . .
C53 C 0.6992(16) 0.1881(5) 0.7602(7) 0.104(6) Uani 1 1 d . . . . .
H53A H 0.726655 0.166026 0.782702 0.156 Uiso 1 1 calc GR . . . .
H53B H 0.623736 0.198928 0.773699 0.156 Uiso 1 1 calc GR . . . .
H53C H 0.764375 0.207708 0.762010 0.156 Uiso 1 1 calc GR . . . .
C29 C 1.0559(15) 0.1883(6) 0.5730(7) 0.112(7) Uani 1 1 d . . . . .
H29A H 1.081752 0.175187 0.540682 0.167 Uiso 1 1 calc GR . . . .
H29B H 1.048178 0.215947 0.565801 0.167 Uiso 1 1 calc GR . . . .
H29C H 0.975667 0.178091 0.582167 0.167 Uiso 1 1 calc GR . . . .
C38 C 0.2716(13) 0.5588(4) 0.7014(8) 0.099(6) Uani 1 1 d . . . . .
H38A H 0.333661 0.547192 0.679584 0.149 Uiso 1 1 calc GR . . . .
H38B H 0.307911 0.563068 0.738430 0.149 Uiso 1 1 calc GR . . . .
H38C H 0.244760 0.583510 0.685277 0.149 Uiso 1 1 calc GR . . . .
C55 C 0.3756(18) 0.4354(5) 0.9496(6) 0.128(3) Uani 0.64(3) 1 d D U P B 1
H55A H 0.461449 0.434765 0.938460 0.154 Uiso 0.64(3) 1 calc R . P B 1
H55B H 0.343614 0.461506 0.940397 0.154 Uiso 0.64(3) 1 calc R . P B 1
C35 C -0.4094(19) 0.5507(5) 0.7961(8) 0.145(9) Uani 1 1 d . . . . .
H35A H -0.424501 0.561236 0.831813 0.218 Uiso 1 1 calc GR . . . .
H35B H -0.488085 0.542255 0.777642 0.218 Uiso 1 1 calc GR . . . .
H35C H -0.372495 0.570642 0.774399 0.218 Uiso 1 1 calc GR . . . .
C27 C 1.168(2) 0.1389(4) 0.6296(7) 0.124(8) Uani 1 1 d . . . . .
H27A H 1.088032 0.127162 0.635962 0.186 Uiso 1 1 calc GR . . . .
H27B H 1.226093 0.134937 0.661564 0.186 Uiso 1 1 calc GR . . . .
H27C H 1.201184 0.126904 0.597921 0.186 Uiso 1 1 calc GR . . . .
C47 C -0.4474(19) 0.4306(6) 0.4569(8) 0.126(7) Uani 1 1 d . . . . .
H47A H -0.456162 0.448368 0.426077 0.190 Uiso 1 1 calc GR . . . .
H47B H -0.513508 0.435470 0.481025 0.190 Uiso 1 1 calc GR . . . .
H47C H -0.453400 0.404065 0.443664 0.190 Uiso 1 1 calc GR . . . .
C36 C 1.2491(15) 0.2945(5) 0.9488(7) 0.109(6) Uani 1 1 d . . . . .
H36A H 1.301425 0.304620 0.921485 0.164 Uiso 1 1 calc GR . . . .
H36B H 1.292770 0.273566 0.968822 0.164 Uiso 1 1 calc GR . . . .
H36C H 1.230778 0.315047 0.974105 0.164 Uiso 1 1 calc GR . . . .
C98 C 0.5647(16) 0.1473(5) 0.6981(9) 0.130(8) Uani 1 1 d . . . . .
H98A H 0.548262 0.138505 0.660613 0.195 Uiso 1 1 calc GR . . . .
H98B H 0.490900 0.160189 0.710001 0.195 Uiso 1 1 calc GR . . . .
H98C H 0.584996 0.125133 0.721679 0.195 Uiso 1 1 calc GR . . . .
C126 C 1.2744(16) 0.1988(6) 0.6057(7) 0.133(8) Uani 1 1 d . . . . .
H12C H 1.321152 0.179533 0.586849 0.199 Uiso 1 1 calc GR . . . .
H12D H 1.322169 0.206601 0.639235 0.199 Uiso 1 1 calc GR . . . .
H12E H 1.259285 0.221324 0.582274 0.199 Uiso 1 1 calc GR . . . .
O124 O 0.1834(18) 0.3645(7) 0.4495(4) 0.117(4) Uani 0.565(10) 1 d D U P A 1
C109 C 0.434(4) 0.3920(8) 1.0220(15) 0.140(5) Uani 0.64(3) 1 d D U P B 1
H10A H 0.455109 0.380697 0.987706 0.210 Uiso 0.64(3) 1 calc GR . P B 1
H10B H 0.367647 0.376813 1.036758 0.210 Uiso 0.64(3) 1 calc GR . P B 1
H10C H 0.506755 0.392076 1.047975 0.210 Uiso 0.64(3) 1 calc GR . P B 1
C116 C 0.388(4) 0.4338(8) 1.0121(7) 0.133(4) Uani 0.64(3) 1 d D U P B 1
H11A H 0.307425 0.438324 1.027454 0.160 Uiso 0.64(3) 1 calc R . P B 1
H11B H 0.449339 0.452739 1.027545 0.160 Uiso 0.64(3) 1 calc R . P B 1
O115 O 0.2027(19) 0.4451(3) 0.5590(10) 0.087(3) Uani 0.395(10) 1 d D U P A 2
O111 O 0.3483(13) 0.4056(6) 0.5766(10) 0.087(3) Uani 0.395(10) 1 d D U P A 2
O117 O 0.296(2) 0.3814(6) 0.3101(8) 0.137(7) Uani 0.75 1 d D . P . .
H117 H 0.248255 0.394448 0.327819 0.205 Uiso 0.75 1 calc GR . P . .
C107 C 0.386(3) 0.3627(10) 0.3466(12) 0.183(16) Uani 0.75 1 d D . P . .
H10D H 0.446180 0.349149 0.325774 0.275 Uiso 0.75 1 calc GR . P . .
H10E H 0.344602 0.344274 0.369025 0.275 Uiso 0.75 1 calc GR . P . .
H10F H 0.429425 0.382002 0.369952 0.275 Uiso 0.75 1 calc GR . P . .
C1 C -0.206(2) 0.438(2) 1.0398(13) 0.160(15) Uani 0.498(10) 1 d D . P C 1
H1 H -0.214029 0.411068 1.027944 0.192 Uiso 0.498(10) 1 calc R . P C 1
Cl3 Cl -0.200(4) 0.4708(17) 0.983(3) 0.251(7) Uani 0.498(10) 1 d D U P C 1
Cl4 Cl -0.308(2) 0.4501(5) 1.0915(7) 0.206(7) Uani 0.498(10) 1 d D U P C 1
Cl5 Cl -0.053(2) 0.4492(7) 1.0689(10) 0.254(7) Uani 0.498(10) 1 d D U P C 1
Cl5A Cl -0.173(2) 0.4465(6) 1.0914(8) 0.230(7) Uani 0.502(10) 1 d D U P C 2
C1A C -0.159(2) 0.4376(19) 1.0206(9) 0.160(15) Uani 0.502(10) 1 d D . P C 2
H1A H -0.202092 0.412739 1.011677 0.192 Uiso 0.502(10) 1 calc R . P C 2
Cl3A Cl 0.0030(17) 0.4296(6) 1.0152(9) 0.237(8) Uani 0.502(10) 1 d D U P C 2
Cl4A Cl -0.248(4) 0.4747(17) 0.986(3) 0.251(7) Uani 0.502(10) 1 d D U P C 2
O1 O 0.074(2) 0.3624(7) 0.4505(4) 0.111(4) Uani 0.435(10) 1 d D U P A 2
N1 N 0.128(3) 0.3905(8) 0.4305(7) 0.108(3) Uani 0.435(10) 1 d D U P A 2
O60A O 0.127(3) 0.3942(9) 0.3817(7) 0.117(6) Uani 0.435(10) 1 d D U P A 2
O89A O 0.211(2) 0.4064(7) 0.4613(6) 0.109(4) Uani 0.435(10) 1 d D U P A 2
O2 O 0.2677(14) 0.4328(4) 0.5186(6) 0.089(3) Uani 0.605(10) 1 d D U P A 1
O3 O 0.3803(17) 0.4676(5) 0.5892(8) 0.080(5) Uani 0.605(10) 1 d D U P A 2
N8A N 0.315(2) 0.4401(5) 0.5752(9) 0.086(3) Uani 0.605(10) 1 d D U P A 2
O4 O 0.2800(14) 0.4196(4) 0.6033(5) 0.085(3) Uani 0.605(10) 1 d D U P A 1
C55A C 0.3756(18) 0.4354(5) 0.9496(6) 0.128(3) Uani 0.36(3) 1 d D U P B 2
H55C H 0.355415 0.462853 0.942538 0.154 Uiso 0.36(3) 1 calc R . P B 2
H55D H 0.466165 0.431311 0.950244 0.154 Uiso 0.36(3) 1 calc R . P B 2
C5 C 0.319(5) 0.4198(18) 1.0009(17) 0.133(4) Uani 0.36(3) 1 d D U P B 2
H5A H 0.268127 0.396709 0.991742 0.160 Uiso 0.36(3) 1 calc R . P B 2
H5B H 0.265890 0.439519 1.016187 0.160 Uiso 0.36(3) 1 calc R . P B 2
C6 C 0.428(6) 0.409(2) 1.042(2) 0.140(5) Uani 0.36(3) 1 d D U P B 2
H6A H 0.489499 0.394132 1.024413 0.210 Uiso 0.36(3) 1 calc GR . P B 2
H6B H 0.397488 0.394385 1.072088 0.210 Uiso 0.36(3) 1 calc GR . P B 2
H6C H 0.467462 0.433012 1.056950 0.210 Uiso 0.36(3) 1 calc GR . P B 2

loop_
_atom_site_aniso_label
_atom_site_aniso_U_11
_atom_site_aniso_U_22
_atom_site_aniso_U_33
_atom_site_aniso_U_23
_atom_site_aniso_U_13
_atom_site_aniso_U_12
Er1 0.0746(6) 0.0583(5) 0.0447(5) 0.0043(4) 0.0114(4) 0.0052(4)
Er16 0.0723(5) 0.0573(5) 0.0441(5) 0.0061(4) 0.0143(4) 0.0087(4)
O179 0.068(6) 0.073(6) 0.035(5) 0.009(5) 0.008(4) 0.006(5)
O216 0.080(6) 0.063(6) 0.046(6) 0.008(4) 0.014(5) 0.027(5)
O204 0.077(6) 0.065(6) 0.062(6) 0.011(5) 0.012(5) -0.016(5)
O198 0.069(6) 0.085(7) 0.053(6) 0.024(5) 0.015(5) 0.008(5)
N188 0.052(6) 0.057(7) 0.044(7) -0.003(5) 0.006(5) 0.002(5)
N183 0.053(6) 0.055(6) 0.033(6) -0.004(5) 0.007(5) -0.006(5)
O193 0.097(8) 0.066(7) 0.073(7) 0.010(5) -0.007(6) -0.003(6)
O217 0.076(6) 0.077(6) 0.065(7) 0.015(5) 0.024(5) 0.028(5)
N205 0.058(6) 0.058(7) 0.044(7) 0.006(5) 0.001(5) 0.015(5)
N184 0.061(7) 0.054(6) 0.044(7) 0.004(5) 0.013(5) 0.007(5)
N158 0.062(7) 0.062(7) 0.049(7) -0.003(6) 0.015(6) 0.007(6)
N185 0.062(6) 0.052(6) 0.041(7) 0.007(5) 0.007(5) 0.005(5)
O208 0.093(7) 0.082(7) 0.056(7) 0.014(6) 0.014(6) -0.009(6)
N194 0.060(6) 0.065(7) 0.041(6) 0.006(5) 0.012(5) 0.009(6)
O210 0.080(7) 0.081(7) 0.081(8) -0.001(6) 0.028(6) 0.012(6)
O209 0.081(7) 0.081(7) 0.110(9) -0.031(6) 0.042(6) -0.009(6)
O212 0.107(9) 0.098(8) 0.085(8) 0.003(6) 0.018(7) -0.033(7)
N160 0.069(7) 0.063(7) 0.063(8) 0.009(6) 0.007(6) 0.009(6)
C159 0.075(9) 0.062(9) 0.047(8) 0.011(7) 0.005(7) 0.014(7)
C167 0.059(7) 0.050(8) 0.037(8) 0.003(6) 0.006(6) -0.001(6)
C174 0.051(7) 0.055(8) 0.039(8) -0.002(6) 0.011(6) 0.007(6)
O181 0.096(7) 0.094(8) 0.047(6) -0.004(6) 0.003(5) 0.011(6)
O176 0.154(11) 0.089(8) 0.058(7) -0.002(6) 0.009(7) -0.012(8)
C211 0.066(8) 0.037(7) 0.043(8) -0.003(6) -0.004(6) 0.015(6)
C168 0.067(8) 0.048(8) 0.038(8) -0.002(6) 0.014(6) 0.012(6)
C213 0.080(9) 0.038(7) 0.023(7) -0.007(6) -0.005(6) -0.008(6)
C171 0.060(8) 0.044(7) 0.047(9) -0.001(6) 0.002(6) 0.011(6)
C201 0.078(9) 0.049(8) 0.043(8) -0.004(7) 0.008(7) 0.005(7)
C182 0.065(8) 0.049(8) 0.045(8) 0.005(6) -0.002(6) 0.001(7)
C170 0.066(8) 0.051(8) 0.054(9) -0.007(7) 0.016(7) -0.005(7)
N195 0.060(8) 0.069(9) 0.105(12) 0.009(8) 0.025(8) -0.015(6)
O172 0.097(8) 0.092(8) 0.112(10) 0.012(7) 0.032(7) -0.016(7)
O177 0.093(8) 0.084(8) 0.109(9) 0.003(7) 0.016(7) -0.007(7)
C206 0.084(9) 0.033(7) 0.036(8) 0.010(5) 0.006(6) 0.001(6)
C178 0.082(9) 0.033(7) 0.065(10) 0.010(7) 0.028(8) 0.017(7)
O162 0.160(12) 0.124(10) 0.050(8) 0.011(7) 0.011(8) -0.010(8)
C173 0.055(7) 0.054(8) 0.037(8) -0.006(6) 0.007(6) -0.007(6)
C207 0.066(8) 0.047(8) 0.067(10) -0.004(7) 0.006(7) 0.011(7)
C214 0.082(10) 0.061(9) 0.046(9) -0.001(7) 0.009(7) -0.007(8)
N186 0.113(11) 0.109(12) 0.041(9) 0.025(9) 0.020(8) 0.016(9)
C187 0.058(8) 0.053(8) 0.064(9) 0.002(7) 0.017(7) 0.008(7)
C189 0.057(7) 0.050(8) 0.035(7) 0.001(6) -0.004(6) 0.004(6)
C215 0.081(10) 0.068(9) 0.045(8) -0.009(7) 0.021(7) 0.017(7)
C191 0.070(9) 0.063(9) 0.053(9) 0.005(7) 0.016(7) 0.024(7)
C161 0.053(7) 0.049(8) 0.049(8) 0.003(6) 0.011(6) 0.002(6)
C196 0.079(9) 0.047(8) 0.063(10) -0.007(7) 0.017(8) 0.012(7)
C163 0.075(9) 0.064(9) 0.037(8) -0.002(7) 0.004(7) 0.001(7)
C192 0.060(8) 0.048(8) 0.039(8) 0.000(6) 0.006(6) 0.001(6)
N197 0.107(11) 0.066(9) 0.066(9) 0.014(7) 0.043(8) -0.009(9)
O164 0.075(7) 0.123(10) 0.139(11) -0.033(8) 0.023(8) -0.019(7)
C200 0.064(8) 0.045(8) 0.071(11) 0.001(7) 0.009(7) 0.006(7)
C166 0.079(9) 0.059(9) 0.050(9) -0.007(7) 0.023(7) 0.002(7)
C203 0.048(7) 0.056(8) 0.030(8) -0.004(6) 0.002(6) -0.009(6)
C218 0.074(9) 0.050(8) 0.058(10) -0.016(7) 0.015(7) -0.001(7)
C220 0.070(8) 0.057(8) 0.032(8) 0.009(6) 0.002(6) 0.009(7)
C22 0.072(9) 0.055(8) 0.032(8) 0.000(6) 0.007(6) 0.011(7)
C2 0.058(8) 0.046(7) 0.054(9) -0.009(7) 0.006(6) -0.001(6)
C13 0.064(8) 0.049(8) 0.055(9) -0.006(7) 0.002(7) 0.002(7)
C23 0.064(8) 0.064(9) 0.038(8) -0.001(7) 0.007(7) -0.007(7)
C18 0.079(9) 0.067(9) 0.055(9) -0.007(7) 0.010(8) -0.002(7)
C25 0.052(8) 0.058(9) 0.072(11) 0.002(8) 0.013(7) 0.007(7)
C12 0.067(9) 0.065(9) 0.045(8) 0.007(7) 0.000(7) 0.019(7)
N8 0.092(5) 0.090(5) 0.075(6) 0.006(5) 0.000(5) -0.025(5)
C16 0.054(7) 0.065(8) 0.034(8) -0.005(6) 0.002(6) -0.013(6)
C3 0.073(9) 0.074(10) 0.060(10) -0.005(8) 0.010(8) 0.015(8)
C4 0.070(9) 0.051(8) 0.051(9) -0.001(7) 0.021(7) 0.004(7)
C9 0.096(10) 0.055(8) 0.034(8) -0.006(6) 0.014(7) 0.000(8)
C15 0.080(10) 0.084(11) 0.039(8) -0.002(7) 0.010(7) 0.006(8)
C19 0.065(8) 0.049(8) 0.040(8) 0.006(6) 0.014(6) 0.004(6)
N131 0.098(11) 0.089(12) 0.057(9) 0.019(8) 0.031(8) 0.001(10)
O141 0.096(11) 0.097(10) 0.074(12) 0.018(10) 0.002(10) -0.028(10)
N132 0.115(7) 0.165(7) 0.044(5) 0.009(5) -0.005(5) 0.026(6)
C140 0.074(9) 0.077(10) 0.041(9) 0.016(8) 0.018(7) -0.013(8)
C133 0.066(8) 0.043(7) 0.054(9) 0.003(7) 0.011(7) 0.006(6)
C139 0.072(10) 0.064(9) 0.074(11) 0.000(8) 0.017(8) -0.001(8)
C129 0.072(9) 0.051(8) 0.076(11) -0.009(7) 0.017(8) 0.005(7)
C138 0.083(10) 0.055(9) 0.057(10) -0.005(7) 0.020(8) -0.005(8)
C134 0.065(9) 0.049(8) 0.073(10) 0.005(7) 0.005(7) 0.022(7)
C136 0.079(10) 0.062(9) 0.087(12) -0.008(9) 0.035(9) 0.025(8)
C227 0.097(10) 0.076(9) 0.082(10) 0.016(8) 0.005(8) 0.024(8)
C235 0.078(9) 0.049(8) 0.042(8) -0.002(7) 0.015(7) 0.007(7)
C236 0.091(10) 0.078(10) 0.045(9) 0.000(7) 0.003(8) 0.030(8)
C228 0.095(11) 0.055(9) 0.056(10) 0.006(7) -0.007(8) 0.020(8)
C225 0.079(10) 0.050(8) 0.070(11) -0.020(8) 0.003(8) 0.010(7)
C232 0.090(10) 0.068(9) 0.059(10) 0.001(7) 0.016(8) -0.001(8)
C221 0.093(11) 0.091(10) 0.051(9) -0.007(8) 0.036(8) -0.006(9)
C222 0.077(10) 0.063(9) 0.085(12) 0.006(8) -0.005(8) 0.033(8)
C148 0.099(11) 0.063(9) 0.066(11) 0.013(8) 0.001(9) 0.008(8)
C145 0.096(11) 0.061(9) 0.071(11) 0.007(8) 0.030(9) 0.013(8)
C142 0.074(9) 0.050(8) 0.070(11) 0.011(7) 0.012(8) 0.017(7)
C152 0.085(10) 0.057(9) 0.047(9) -0.011(7) 0.015(8) 0.020(7)
C143 0.105(14) 0.104(13) 0.113(15) -0.060(11) 0.028(12) -0.023(11)
C155 0.090(11) 0.076(10) 0.057(10) 0.006(8) 0.009(8) -0.002(8)
C88 0.079(10) 0.094(12) 0.074(12) -0.006(9) 0.011(9) 0.041(9)
O60 0.116(11) 0.158(11) 0.046(8) 0.005(9) 0.000(9) 0.024(10)
C85 0.113(14) 0.085(12) 0.095(14) -0.009(10) -0.005(11) 0.025(10)
C65 0.068(9) 0.079(10) 0.060(10) -0.011(8) 0.002(7) 0.031(7)
C87 0.112(10) 0.083(9) 0.088(10) 0.007(8) -0.003(8) 0.032(9)
C69 0.128(15) 0.085(11) 0.107(14) 0.028(10) 0.036(12) 0.049(11)
C71 0.108(13) 0.052(9) 0.105(14) -0.016(9) 0.026(11) -0.007(9)
O89 0.106(8) 0.166(9) 0.039(7) 0.002(7) 0.000(6) 0.027(7)
C67 0.104(13) 0.087(12) 0.123(16) -0.039(11) 0.022(12) -0.008(10)
C80 0.111(13) 0.101(12) 0.071(11) -0.002(9) 0.039(10) 0.002(10)
C77 0.111(12) 0.089(11) 0.060(10) 0.013(8) 0.031(9) 0.023(9)
C76 0.097(13) 0.094(12) 0.142(18) 0.026(11) 0.039(12) 0.030(10)
C53 0.115(14) 0.104(13) 0.093(15) 0.018(11) 0.007(11) 0.035(11)
C29 0.097(12) 0.172(18) 0.062(11) -0.050(11) -0.015(9) 0.052(12)
C38 0.077(11) 0.070(11) 0.148(17) 0.014(10) 0.000(11) -0.013(9)
C55 0.192(7) 0.124(7) 0.072(6) -0.016(6) 0.030(6) 0.010(6)
C35 0.20(2) 0.133(16) 0.104(16) -0.026(13) 0.006(15) 0.111(16)
C27 0.23(2) 0.068(11) 0.081(13) -0.010(10) 0.036(14) 0.031(13)
C47 0.153(18) 0.130(17) 0.090(15) -0.012(12) -0.028(13) 0.021(14)
C36 0.099(13) 0.137(16) 0.093(14) -0.032(12) 0.017(11) -0.019(12)
C98 0.107(15) 0.094(13) 0.19(2) 0.050(14) -0.004(14) -0.026(12)
C126 0.113(15) 0.21(2) 0.088(14) -0.053(14) 0.057(12) -0.038(15)
O124 0.124(8) 0.172(9) 0.052(6) 0.004(7) -0.010(6) 0.031(8)
C109 0.201(10) 0.136(10) 0.086(10) -0.014(9) 0.025(10) 0.008(10)
C116 0.195(7) 0.128(7) 0.078(6) -0.015(6) 0.026(6) 0.010(6)
O115 0.090(7) 0.092(7) 0.079(7) 0.001(6) -0.002(6) -0.025(7)
O111 0.094(7) 0.089(7) 0.077(7) 0.006(6) -0.003(6) -0.027(6)
O117 0.164(19) 0.126(16) 0.123(16) -0.020(12) 0.035(14) -0.016(13)
C107 0.18(3) 0.22(4) 0.14(3) -0.02(3) -0.03(3) 0.09(3)
C1 0.23(4) 0.111(19) 0.13(4) -0.02(3) -0.05(3) -0.05(3)
Cl3 0.358(19) 0.177(11) 0.212(9) 0.032(8) -0.023(18) 0.115(16)
Cl4 0.239(16) 0.197(12) 0.180(13) -0.067(10) 0.005(14) -0.051(14)
Cl5 0.207(14) 0.309(15) 0.239(16) -0.056(13) -0.030(13) -0.013(14)
Cl5A 0.262(16) 0.255(13) 0.172(12) -0.073(10) 0.013(14) -0.043(16)
C1A 0.23(4) 0.111(19) 0.13(4) -0.02(3) -0.05(3) -0.05(3)
Cl3A 0.184(14) 0.299(18) 0.222(18) -0.018(14) -0.023(13) 0.013(13)
Cl4A 0.358(19) 0.177(11) 0.212(9) 0.032(8) -0.023(18) 0.115(16)
O1 0.116(8) 0.168(9) 0.047(6) 0.005(7) -0.003(7) 0.020(8)
N1 0.115(7) 0.165(7) 0.044(5) 0.009(5) -0.005(5) 0.026(6)
O60A 0.126(13) 0.175(13) 0.047(10) 0.011(10) -0.008(11) 0.025(12)
O89A 0.114(8) 0.165(9) 0.047(7) 0.012(7) -0.005(7) 0.023(8)
O2 0.095(7) 0.094(7) 0.077(7) 0.012(6) 0.000(6) -0.028(6)
O3 0.093(9) 0.083(9) 0.064(10) 0.011(8) 0.015(8) -0.023(8)
N8A 0.092(5) 0.090(5) 0.075(6) 0.006(5) 0.000(5) -0.025(5)
O4 0.090(7) 0.089(7) 0.076(7) 0.002(6) 0.002(6) -0.032(6)
C55A 0.192(7) 0.124(7) 0.072(6) -0.016(6) 0.030(6) 0.010(6)
C5 0.195(7) 0.128(7) 0.078(6) -0.015(6) 0.026(6) 0.010(6)
C6 0.201(10) 0.136(10) 0.086(10) -0.014(9) 0.025(10) 0.008(10)

loop_
_atom_type_symbol
_atom_type_description
_atom_type_scat_dispersion_real
_atom_type_scat_dispersion_imag
_atom_type_scat_source
C C 0.0181 0.0091 'International Tables Vol C Tables 4.2.6.8 and 6.1.1.4'
H H 0.0000 0.0000 'International Tables Vol C Tables 4.2.6.8 and 6.1.1.4'
Cl Cl 0.3639 0.7018 'International Tables Vol C Tables 4.2.6.8 and 6.1.1.4'
Er Er -9.4367 3.9380 'International Tables Vol C Tables 4.2.6.8 and 6.1.1.4'
N N 0.0311 0.0180 'International Tables Vol C Tables 4.2.6.8 and 6.1.1.4'
O O 0.0492 0.0322 'International Tables Vol C Tables 4.2.6.8 and 6.1.1.4'

loop_
_geom_angle_atom_site_label_1
_geom_angle_atom_site_label_2
_geom_angle_atom_site_label_3
_geom_angle
_geom_angle_site_symmetry_1
_geom_angle_site_symmetry_3
_geom_angle_publ_flag
O198 Er1 O217 167.1(3) . . ?
O198 Er1 O164 67.9(3) . . ?
O198 Er1 O89 114.0(4) . . ?
O198 Er1 O124 64.0(4) . . ?
O198 Er1 O115 108.3(5) . . ?
O198 Er1 O111 62.1(6) . . ?
O198 Er1 O1 87.2(7) . . ?
O198 Er1 O89A 77.6(7) . . ?
O198 Er1 O2 84.0(5) . . ?
O198 Er1 O4 86.8(5) . . ?
O217 Er1 O164 123.1(3) . . ?
O217 Er1 O89 61.4(4) . . ?
O217 Er1 O124 110.6(4) . . ?
O217 Er1 O115 60.6(5) . . ?
O217 Er1 O111 109.3(6) . . ?
O217 Er1 O1 91.3(7) . . ?
O217 Er1 O89A 91.5(7) . . ?
O217 Er1 O2 83.3(5) . . ?
O209 Er1 O198 118.2(3) . . ?
O209 Er1 O217 73.6(3) . . ?
O209 Er1 O164 50.6(3) . . ?
O209 Er1 O89 78.5(6) . . ?
O209 Er1 O124 100.3(6) . . ?
O209 Er1 O115 133.2(6) . . ?
O209 Er1 O111 157.3(7) . . ?
O209 Er1 O1 75.6(6) . . ?
O209 Er1 O89A 124.7(6) . . ?
O209 Er1 O2 153.5(5) . . ?
O209 Er1 O4 137.4(4) . . ?
O89 Er1 O164 93.7(6) . . ?
O124 Er1 O164 74.0(7) . . ?
O124 Er1 O89 50.1(4) . . ?
O124 Er1 O2 75.5(7) . . ?
O115 Er1 O164 176.1(6) . . ?
O115 Er1 O111 50.5(5) . . ?
O111 Er1 O164 126.3(6) . . ?
O1 Er1 O164 67.2(6) . . ?
O1 Er1 O115 112.4(8) . . ?
O1 Er1 O111 126.0(8) . . ?
O1 Er1 O89A 51.2(5) . . ?
O89A Er1 O164 109.6(6) . . ?
O89A Er1 O115 68.3(8) . . ?
O89A Er1 O111 78.0(8) . . ?
O2 Er1 O164 145.2(5) . . ?
O2 Er1 O89 79.1(6) . . ?
O4 Er1 O217 86.8(5) . . ?
O4 Er1 O164 140.8(5) . . ?
O4 Er1 O89 124.6(6) . . ?
O4 Er1 O124 122.1(7) . . ?
O4 Er1 O2 51.4(4) . . ?
O179 Er16 N183 122.6(3) . . ?
O179 Er16 O193 86.7(3) . . ?
O179 Er16 N184 61.9(3) . . ?
O179 Er16 O210 129.6(3) . . ?
O179 Er16 O176 102.6(4) . . ?
O179 Er16 N195 78.0(3) . . ?
O179 Er16 N186 86.1(3) . . ?
O216 Er16 O179 158.6(3) . . ?
O216 Er16 O204 79.9(3) . . ?
O216 Er16 N183 63.9(3) . . ?
O216 Er16 O193 114.7(3) . . ?
O216 Er16 N184 124.6(3) . . ?
O216 Er16 O208 82.7(3) . . ?
O216 Er16 O210 69.9(3) . . ?
O216 Er16 O181 118.1(3) . . ?
O216 Er16 O176 72.1(4) . . ?
O216 Er16 N195 81.4(3) . . ?
O216 Er16 N186 94.6(4) . . ?
O204 Er16 O179 84.2(3) . . ?
O204 Er16 N183 68.2(3) . . ?
O204 Er16 O193 134.4(3) . . ?
O204 Er16 N184 71.3(3) . . ?
O204 Er16 O208 52.3(3) . . ?
O204 Er16 O210 143.6(3) . . ?
O204 Er16 O176 115.7(3) . . ?
O204 Er16 N195 25.6(3) . . ?
O204 Er16 N186 134.0(4) . . ?
N183 Er16 N184 61.8(3) . . ?
N183 Er16 N195 92.0(3) . . ?
N183 Er16 N186 148.3(4) . . ?
O193 Er16 N183 79.9(3) . . ?
O193 Er16 N184 65.1(3) . . ?
O193 Er16 O210 50.8(3) . . ?
O193 Er16 N195 155.3(4) . . ?
O193 Er16 N186 89.6(4) . . ?
N184 Er16 N195 90.5(4) . . ?
N184 Er16 N186 139.0(4) . . ?
O208 Er16 O179 76.3(3) . . ?
O208 Er16 N183 115.7(3) . . ?
O208 Er16 O193 161.3(3) . . ?
O208 Er16 N184 111.9(3) . . ?
O208 Er16 O210 138.2(4) . . ?
O208 Er16 O176 67.3(4) . . ?
O208 Er16 N195 26.7(3) . . ?
O208 Er16 N186 81.7(4) . . ?
O210 Er16 N183 80.2(3) . . ?
O210 Er16 N184 109.6(3) . . ?
O210 Er16 N195 150.9(4) . . ?
O210 Er16 N186 70.2(4) . . ?
O181 Er16 O179 68.9(3) . . ?
O181 Er16 O204 144.0(3) . . ?
O181 Er16 N183 146.9(3) . . ?
O181 Er16 O193 69.4(3) . . ?
O181 Er16 N184 112.8(3) . . ?
O181 Er16 O208 96.8(4) . . ?
O181 Er16 O210 71.1(3) . . ?
O181 Er16 O176 52.1(4) . . ?
O181 Er16 N195 121.1(4) . . ?
O181 Er16 N186 26.4(3) . . ?
O176 Er16 N183 134.5(4) . . ?
O176 Er16 O193 110.0(4) . . ?
O176 Er16 N184 163.2(4) . . ?
O176 Er16 O210 74.5(4) . . ?
O176 Er16 N195 92.4(4) . . ?
O176 Er16 N186 25.7(3) . . ?
N195 Er16 N186 108.4(4) . . ?
C140 O179 Er16 123.5(7) . . ?
C138 O216 Er16 125.1(8) . . ?
N195 O204 Er16 96.4(9) . . ?
C23 O198 Er1 123.4(7) . . ?
C213 N188 Er1 123.1(7) . . ?
C213 N188 C182 117.4(10) . . ?
C182 N188 Er1 119.5(8) . . ?
C173 N183 Er16 119.4(8) . . ?
C203 N183 Er16 123.3(7) . . ?
C203 N183 C173 117.3(9) . . ?
N131 O193 Er16 96.1(9) . . ?
C25 O217 Er1 123.7(9) . . ?
C166 N205 C12 120.6(10) . . ?
C138 N205 C166 121.9(11) . . ?
C138 N205 C12 117.2(10) . . ?
C174 N184 Er16 120.1(8) . . ?
C168 N184 Er16 120.3(7) . . ?
C168 N184 C174 119.4(10) . . ?
C13 N158 C232 120.8(10) . . ?
C23 N158 C13 123.2(10) . . ?
C23 N158 C232 115.9(11) . . ?
C171 N185 Er1 122.6(8) . . ?
C178 N185 Er1 119.4(8) . . ?
C178 N185 C171 118.0(10) . . ?
N195 O208 Er16 94.8(7) . . ?
C22 N194 C77 121.7(10) . . ?
C140 N194 C22 123.0(10) . . ?
C140 N194 C77 115.0(10) . . ?
N131 O210 Er16 96.1(9) . . ?
N197 O209 Er1 97.6(8) . . ?
C25 N160 C139 122.1(12) . . ?
C25 N160 C227 118.2(11) . . ?
C139 N160 C227 119.5(11) . . ?
C207 C159 H159 117.2 . . ?
C4 C159 H159 117.2 . . ?
C4 C159 C207 125.5(12) . . ?
C173 C167 C170 118.3(11) . . ?
C173 C167 C16 116.6(11) . . ?
C16 C167 C170 125.1(11) . . ?
N184 C174 C192 121.3(10) . . ?
N184 C174 C203 118.5(11) . . ?
C192 C174 C203 120.2(10) . . ?
N186 O181 Er16 96.6(9) . . ?
N186 O176 Er16 96.1(9) . . ?
C187 C211 C189 120.1(10) . . ?
C22 C211 C187 119.4(10) . . ?
C22 C211 C189 120.4(11) . . ?
N184 C168 C189 125.4(10) . . ?
N184 C168 C140 111.8(11) . . ?
C189 C168 C140 122.8(11) . . ?
N188 C213 C171 115.7(10) . . ?
N188 C213 C2 124.4(11) . . ?
C2 C213 C171 119.9(11) . . ?
N185 C171 C213 116.5(11) . . ?
N185 C171 C220 123.8(10) . . ?
C220 C171 C213 119.6(10) . . ?
C182 C201 C200 116.8(12) . . ?
C218 C201 C182 116.8(11) . . ?
C218 C201 C200 126.4(11) . . ?
N188 C182 C201 123.7(12) . . ?
N188 C182 C25 112.4(11) . . ?
C201 C182 C25 123.9(12) . . ?
C215 C170 C167 121.5(13) . . ?
C166 C170 C167 119.1(11) . . ?
C166 C170 C215 119.3(12) . . ?
O204 N195 Er16 57.9(7) . . ?
O204 N195 O208 116.3(12) . . ?
O208 N195 Er16 58.5(6) . . ?
O172 N195 Er16 179.4(13) . . ?
O172 N195 O204 121.5(15) . . ?
O172 N195 O208 122.1(13) . . ?
C189 C206 H206 120.4 . . ?
C192 C206 H206 120.4 . . ?
C192 C206 C189 119.3(11) . . ?
N185 C178 C23 112.9(12) . . ?
N185 C178 C133 124.2(11) . . ?
C133 C178 C23 122.9(11) . . ?
N183 C173 C167 125.5(11) . . ?
N183 C173 C138 112.7(10) . . ?
C167 C173 C138 121.7(11) . . ?
C159 C207 C142 121.4(11) . . ?
C136 C207 C159 111.7(12) . . ?
C136 C207 C142 126.1(11) . . ?
C192 C214 H214 119.1 . . ?
C19 C214 H214 119.1 . . ?
C19 C214 C192 121.8(12) . . ?
O181 N186 Er16 57.0(7) . . ?
O176 N186 Er16 58.2(8) . . ?
O176 N186 O181 115.1(14) . . ?
O162 N186 Er16 176.9(12) . . ?
O162 N186 O181 121.7(15) . . ?
O162 N186 O176 123.1(14) . . ?
C211 C187 H187 118.6 . . ?
C163 C187 C211 122.8(11) . . ?
C163 C187 H187 118.6 . . ?
C168 C189 C211 117.0(10) . . ?
C168 C189 C206 115.9(10) . . ?
C206 C189 C211 127.1(11) . . ?
C170 C215 H215 119.3 . . ?
C196 C215 C170 121.3(13) . . ?
C196 C215 H215 119.3 . . ?
C220 C191 H191 120.5 . . ?
C220 C191 C133 119.0(12) . . ?
C133 C191 H191 120.5 . . ?
C16 C161 C203 115.4(11) . . ?
C16 C161 C19 125.3(10) . . ?
C19 C161 C203 119.3(10) . . ?
C215 C196 C152 120.7(13) . . ?
C65 C196 C215 117.6(11) . . ?
C65 C196 C152 121.6(11) . . ?
C187 C163 C134 116.1(12) . . ?
C187 C163 C228 121.7(11) . . ?
C134 C163 C228 122.2(11) . . ?
C174 C192 C214 117.7(11) . . ?
C206 C192 C174 118.5(10) . . ?
C206 C192 C214 123.9(12) . . ?
O209 N197 Er1 56.8(7) . . ?
O177 N197 Er1 176.2(11) . . ?
O177 N197 O209 119.9(13) . . ?
O164 N197 Er1 60.2(8) . . ?
O164 N197 O209 117.0(13) . . ?
O164 N197 O177 123.1(13) . . ?
N197 O164 Er1 94.7(9) . . ?
C139 C200 C201 119.6(12) . . ?
C139 C200 C129 119.4(12) . . ?
C129 C200 C201 120.9(13) . . ?
C170 C166 N205 121.3(11) . . ?
C170 C166 C236 118.7(11) . . ?
C236 C166 N205 119.7(12) . . ?
N183 C203 C174 115.8(10) . . ?
N183 C203 C161 124.4(11) . . ?
C161 C203 C174 119.5(11) . . ?
C201 C218 H218 119.3 . . ?
C201 C218 C2 121.3(11) . . ?
C2 C218 H218 119.3 . . ?
C171 C220 C9 118.5(11) . . ?
C191 C220 C171 117.1(10) . . ?
C191 C220 C9 124.3(12) . . ?
C211 C22 N194 120.2(10) . . ?
C3 C22 N194 121.5(11) . . ?
C3 C22 C211 118.3(12) . . ?
C213 C2 C235 118.8(10) . . ?
C218 C2 C213 116.3(12) . . ?
C218 C2 C235 124.8(11) . . ?
N158 C13 C4 121.6(11) . . ?
C145 C13 N158 120.0(12) . . ?
C145 C13 C4 118.3(12) . . ?
O198 C23 N158 124.4(11) . . ?
O198 C23 C178 119.7(11) . . ?
N158 C23 C178 115.9(12) . . ?
H18A C18 H18B 107.9 . . ?
C232 C18 H18A 109.2 . . ?
C232 C18 H18B 109.2 . . ?
C221 C18 H18A 109.2 . . ?
C221 C18 H18B 109.2 . . ?
C221 C18 C232 112.0(11) . . ?
O217 C25 N160 121.6(13) . . ?
O217 C25 C182 121.6(11) . . ?
N160 C25 C182 116.8(12) . . ?
N205 C12 H12A 109.6 . . ?
N205 C12 H12B 109.6 . . ?
N205 C12 C15 110.4(10) . . ?
H12A C12 H12B 108.1 . . ?
C15 C12 H12A 109.6 . . ?
C15 C12 H12B 109.6 . . ?
O141 N8 Er1 159(3) . . ?
O141 N8 O2 113.4(15) . . ?
O141 N8 O4 126(2) . . ?
O2 N8 Er1 58.5(8) . . ?
O4 N8 Er1 57.9(8) . . ?
O4 N8 O2 116.5(15) . . ?
C167 C16 C161 120.6(10) . . ?
C167 C16 H16 119.7 . . ?
C161 C16 H16 119.7 . . ?
C22 C3 H3 119.2 . . ?
C22 C3 C134 121.7(12) . . ?
C134 C3 H3 119.2 . . ?
C159 C4 C13 119.0(11) . . ?
C159 C4 C133 123.0(11) . . ?
C13 C4 C133 117.7(12) . . ?
C220 C9 H9 119.2 . . ?
C235 C9 C220 121.6(12) . . ?
C235 C9 H9 119.2 . . ?
C12 C15 H15A 108.7 . . ?
C12 C15 H15B 108.7 . . ?
C12 C15 C155 114.0(12) . . ?
H15A C15 H15B 107.6 . . ?
C155 C15 H15A 108.7 . . ?
C155 C15 H15B 108.7 . . ?
C214 C19 C161 121.2(11) . . ?
C214 C19 H19 119.4 . . ?
C161 C19 H19 119.4 . . ?
O193 N131 Er16 58.3(8) . . ?
O210 N131 Er16 58.4(8) . . ?
O210 N131 O193 115.9(15) . . ?
O212 N131 Er16 175.1(10) . . ?
O212 N131 O193 120.8(15) . . ?
O212 N131 O210 123.1(16) . . ?
O60 N132 Er1 176.1(17) . . ?
O60 N132 O89 122.2(14) . . ?
O60 N132 O124 124.3(14) . . ?
O89 N132 Er1 57.0(6) . . ?
O89 N132 O124 113.4(12) . . ?
O124 N132 Er1 56.5(6) . . ?
O179 C140 N194 123.1(10) . . ?
O179 C140 C168 120.5(12) . . ?
N194 C140 C168 116.3(12) . . ?
C178 C133 C191 117.7(10) . . ?
C178 C133 C4 118.6(11) . . ?
C191 C133 C4 123.6(12) . . ?
C200 C139 N160 120.8(12) . . ?
C200 C139 C222 118.9(13) . . ?
C222 C139 N160 120.1(14) . . ?
C200 C129 H129 118.7 . . ?
C225 C129 C200 122.6(14) . . ?
C225 C129 H129 118.7 . . ?
O216 C138 N205 124.4(13) . . ?
O216 C138 C173 118.4(12) . . ?
N205 C138 C173 117.2(11) . . ?
C163 C134 H134 119.2 . . ?
C3 C134 C163 121.6(11) . . ?
C3 C134 H134 119.2 . . ?
C207 C136 H136 117.3 . . ?
C145 C136 C207 125.3(11) . . ?
C145 C136 H136 117.3 . . ?
N160 C227 H22A 108.9 . . ?
N160 C227 H22B 108.9 . . ?
N160 C227 C87 113.3(13) . . ?
H22A C227 H22B 107.7 . . ?
C87 C227 H22A 108.9 . . ?
C87 C227 H22B 108.9 . . ?
C2 C235 H235 119.3 . . ?
C9 C235 C2 121.4(11) . . ?
C9 C235 H235 119.3 . . ?
C166 C236 H236 120.0 . . ?
C65 C236 C166 120.0(13) . . ?
C65 C236 H236 120.0 . . ?
C148 C228 C163 111.0(11) . . ?
C148 C228 C69 110.5(13) . . ?
C148 C228 C38 111.4(13) . . ?
C69 C228 C163 110.7(11) . . ?
C69 C228 C38 107.2(12) . . ?
C38 C228 C163 105.9(12) . . ?
C129 C225 C88 117.2(12) . . ?
C129 C225 C71 120.7(14) . . ?
C88 C225 C71 122.0(12) . . ?
N158 C232 C18 112.2(11) . . ?
N158 C232 H23A 109.2 . . ?
N158 C232 H23B 109.2 . . ?
C18 C232 H23A 109.2 . . ?
C18 C232 H23B 109.2 . . ?
H23A C232 H23B 107.9 . . ?
C18 C221 H22C 108.9 . . ?
C18 C221 H22D 108.9 . . ?
H22C C221 H22D 107.7 . . ?
C80 C221 C18 113.2(12) . . ?
C80 C221 H22C 108.9 . . ?
C80 C221 H22D 108.9 . . ?
C139 C222 H222 120.2 . . ?
C88 C222 C139 119.5(14) . . ?
C88 C222 H222 120.2 . . ?
C228 C148 H14A 109.5 . . ?
C228 C148 H14B 109.5 . . ?
C228 C148 H14C 109.5 . . ?
H14A C148 H14B 109.5 . . ?
H14A C148 H14C 109.5 . . ?
H14B C148 H14C 109.5 . . ?
C13 C145 C136 119.8(12) . . ?
C13 C145 H145 120.1 . . ?
C136 C145 H145 120.1 . . ?
C207 C142 C76 110.3(11) . . ?
C207 C142 C53 110.8(11) . . ?
C207 C142 C98 109.1(13) . . ?
C53 C142 C76 107.0(14) . . ?
C98 C142 C76 110.2(13) . . ?
C98 C142 C53 109.4(13) . . ?
C29 C152 C196 112.9(11) . . ?
C29 C152 C27 110.2(14) . . ?
C29 C152 C126 109.2(14) . . ?
C27 C152 C196 108.6(11) . . ?
C27 C152 C126 108.5(14) . . ?
C126 C152 C196 107.3(12) . . ?
H14D C143 H14E 109.5 . . ?
H14D C143 H14F 109.5 . . ?
H14E C143 H14F 109.5 . . ?
C71 C143 H14D 109.5 . . ?
C71 C143 H14E 109.5 . . ?
C71 C143 H14F 109.5 . . ?
C15 C155 H15C 108.7 . . ?
C15 C155 H15D 108.7 . . ?
H15C C155 H15D 107.6 . . ?
C36 C155 C15 114.0(13) . . ?
C36 C155 H15C 108.7 . . ?
C36 C155 H15D 108.7 . . ?
C225 C88 H88 118.8 . . ?
C222 C88 C225 122.3(13) . . ?
C222 C88 H88 118.8 . . ?
H85A C85 H85B 108.3 . . ?
C87 C85 H85A 109.8 . . ?
C87 C85 H85B 109.8 . . ?
C87 C85 C47 109.3(14) . . ?
C47 C85 H85A 109.8 . . ?
C47 C85 H85B 109.8 . . ?
C196 C65 H65 118.6 . . ?
C236 C65 C196 122.9(12) . . ?
C236 C65 H65 118.6 . . ?
C227 C87 H87A 108.9 . . ?
C227 C87 H87B 108.9 . . ?
C85 C87 C227 113.5(14) . . ?
C85 C87 H87A 108.9 . . ?
C85 C87 H87B 108.9 . . ?
H87A C87 H87B 107.7 . . ?
C228 C69 H69A 109.5 . . ?
C228 C69 H69B 109.5 . . ?
C228 C69 H69C 109.5 . . ?
H69A C69 H69B 109.5 . . ?
H69A C69 H69C 109.5 . . ?
H69B C69 H69C 109.5 . . ?
C143 C71 C225 108.2(12) . . ?
C67 C71 C225 110.1(12) . . ?
C67 C71 C143 107.5(16) . . ?
C67 C71 C35 108.6(14) . . ?
C35 C71 C225 112.5(15) . . ?
C35 C71 C143 109.8(14) . . ?
N132 O89 Er1 98.0(8) . . ?
C71 C67 H67A 109.5 . . ?
C71 C67 H67B 109.5 . . ?
C71 C67 H67C 109.5 . . ?
H67A C67 H67B 109.5 . . ?
H67A C67 H67C 109.5 . . ?
H67B C67 H67C 109.5 . . ?
C221 C80 H80A 109.5 . . ?
C221 C80 H80B 109.5 . . ?
C221 C80 H80C 109.5 . . ?
H80A C80 H80B 109.5 . . ?
H80A C80 H80C 109.5 . . ?
H80B C80 H80C 109.5 . . ?
N194 C77 H77A 109.3 . . ?
N194 C77 H77B 109.3 . . ?
N194 C77 H77C 109.3 . . ?
N194 C77 H77D 109.3 . . ?
N194 C77 C55 111.4(11) . . ?
N194 C77 C55A 111.4(11) . . ?
H77A C77 H77B 108.0 . . ?
H77C C77 H77D 108.0 . . ?
C55 C77 H77A 109.3 . . ?
C55 C77 H77B 109.3 . . ?
C55A C77 H77C 109.3 . . ?
C55A C77 H77D 109.3 . . ?
C142 C76 H76A 109.5 . . ?
C142 C76 H76B 109.5 . . ?
C142 C76 H76C 109.5 . . ?
H76A C76 H76B 109.5 . . ?
H76A C76 H76C 109.5 . . ?
H76B C76 H76C 109.5 . . ?
C142 C53 H53A 109.5 . . ?
C142 C53 H53B 109.5 . . ?
C142 C53 H53C 109.5 . . ?
H53A C53 H53B 109.5 . . ?
H53A C53 H53C 109.5 . . ?
H53B C53 H53C 109.5 . . ?
C152 C29 H29A 109.5 . . ?
C152 C29 H29B 109.5 . . ?
C152 C29 H29C 109.5 . . ?
H29A C29 H29B 109.5 . . ?
H29A C29 H29C 109.5 . . ?
H29B C29 H29C 109.5 . . ?
C228 C38 H38A 109.5 . . ?
C228 C38 H38B 109.5 . . ?
C228 C38 H38C 109.5 . . ?
H38A C38 H38B 109.5 . . ?
H38A C38 H38C 109.5 . . ?
H38B C38 H38C 109.5 . . ?
C77 C55 H55A 105.5 . . ?
C77 C55 H55B 105.5 . . ?
H55A C55 H55B 106.0 . . ?
C116 C55 C77 127(2) . . ?
C116 C55 H55A 105.5 . . ?
C116 C55 H55B 105.5 . . ?
C71 C35 H35A 109.5 . . ?
C71 C35 H35B 109.5 . . ?
C71 C35 H35C 109.5 . . ?
H35A C35 H35B 109.5 . . ?
H35A C35 H35C 109.5 . . ?
H35B C35 H35C 109.5 . . ?
C152 C27 H27A 109.5 . . ?
C152 C27 H27B 109.5 . . ?
C152 C27 H27C 109.5 . . ?
H27A C27 H27B 109.5 . . ?
H27A C27 H27C 109.5 . . ?
H27B C27 H27C 109.5 . . ?
C85 C47 H47A 109.5 . . ?
C85 C47 H47B 109.5 . . ?
C85 C47 H47C 109.5 . . ?
H47A C47 H47B 109.5 . . ?
H47A C47 H47C 109.5 . . ?
H47B C47 H47C 109.5 . . ?
C155 C36 H36A 109.5 . . ?
C155 C36 H36B 109.5 . . ?
C155 C36 H36C 109.5 . . ?
H36A C36 H36B 109.5 . . ?
H36A C36 H36C 109.5 . . ?
H36B C36 H36C 109.5 . . ?
C142 C98 H98A 109.5 . . ?
C142 C98 H98B 109.5 . . ?
C142 C98 H98C 109.5 . . ?
H98A C98 H98B 109.5 . . ?
H98A C98 H98C 109.5 . . ?
H98B C98 H98C 109.5 . . ?
C152 C126 H12C 109.5 . . ?
C152 C126 H12D 109.5 . . ?
C152 C126 H12E 109.5 . . ?
H12C C126 H12D 109.5 . . ?
H12C C126 H12E 109.5 . . ?
H12D C126 H12E 109.5 . . ?
N132 O124 Er1 98.4(8) . . ?
H10A C109 H10B 109.5 . . ?
H10A C109 H10C 109.5 . . ?
H10B C109 H10C 109.5 . . ?
C116 C109 H10A 109.5 . . ?
C116 C109 H10B 109.5 . . ?
C116 C109 H10C 109.5 . . ?
C55 C116 C109 101(2) . . ?
C55 C116 H11A 111.5 . . ?
C55 C116 H11B 111.5 . . ?
C109 C116 H11A 111.5 . . ?
C109 C116 H11B 111.5 . . ?
H11A C116 H11B 109.3 . . ?
N8A O115 Er1 97.6(10) . . ?
N8A O111 Er1 97.8(10) . . ?
C107 O117 H117 109.5 . . ?
O117 C107 H10D 109.5 . . ?
O117 C107 H10E 109.5 . . ?
O117 C107 H10F 109.5 . . ?
H10D C107 H10E 109.5 . . ?
H10D C107 H10F 109.5 . . ?
H10E C107 H10F 109.5 . . ?
Cl3 C1 H1 112.1 . . ?
Cl3 C1 Cl4 118(4) . . ?
Cl3 C1 Cl5 95(3) . . ?
Cl4 C1 H1 112.1 . . ?
Cl5 C1 H1 112.1 . . ?
Cl5 C1 Cl4 105.6(16) . . ?
Cl5A C1A H1A 106.9 . . ?
Cl3A C1A Cl5A 104.9(15) . . ?
Cl3A C1A H1A 106.9 . . ?
Cl3A C1A Cl4A 125(3) . . ?
Cl4A C1A Cl5A 106(3) . . ?
Cl4A C1A H1A 106.9 . . ?
N1 O1 Er1 95.4(9) . . ?
O1 N1 Er1 58.8(7) . . ?
O1 N1 O89A 115.7(15) . . ?
O60A N1 Er1 175(3) . . ?
O60A N1 O1 120.3(17) . . ?
O60A N1 O89A 120.2(17) . . ?
O89A N1 Er1 59.0(7) . . ?
N1 O89A Er1 95.0(9) . . ?
N8 O2 Er1 95.5(10) . . ?
O115 N8A Er1 57.0(8) . . ?
O111 N8A Er1 57.1(8) . . ?
O111 N8A O115 114.1(15) . . ?
O3 N8A Er1 176.4(19) . . ?
O3 N8A O115 120(2) . . ?
O3 N8A O111 126(2) . . ?
N8 O4 Er1 96.7(10) . . ?
C77 C55A H55C 112.9 . . ?
C77 C55A H55D 112.9 . . ?
C77 C55A C5 94(3) . . ?
H55C C55A H55D 110.3 . . ?
C5 C55A H55C 112.9 . . ?
C5 C55A H55D 112.9 . . ?
C55A C5 H5A 110.3 . . ?
C55A C5 H5B 110.3 . . ?
C55A C5 C6 107(3) . . ?
H5A C5 H5B 108.5 . . ?
C6 C5 H5A 110.3 . . ?
C6 C5 H5B 110.3 . . ?
C5 C6 H6A 109.5 . . ?
C5 C6 H6B 109.5 . . ?
C5 C6 H6C 109.5 . . ?
H6A C6 H6B 109.5 . . ?
H6A C6 H6C 109.5 . . ?
H6B C6 H6C 109.5 . . ?

loop_
_geom_bond_atom_site_label_1
_geom_bond_atom_site_label_2
_geom_bond_distance
_geom_bond_site_symmetry_2
_geom_bond_publ_flag
Er1 O198 2.430(9) . ?
Er1 O217 2.439(8) . ?
Er1 O209 2.414(9) . ?
Er1 O164 2.491(11) . ?
Er1 O89 2.456(9) . ?
Er1 O124 2.443(9) . ?
Er1 O115 2.447(9) . ?
Er1 O111 2.449(9) . ?
Er1 O1 2.439(9) . ?
Er1 O89A 2.444(9) . ?
Er1 O2 2.444(8) . ?
Er1 O4 2.434(9) . ?
Er16 O179 2.442(8) . ?
Er16 O216 2.395(7) . ?
Er16 O204 2.425(9) . ?
Er16 N183 2.539(8) . ?
Er16 O193 2.456(10) . ?
Er16 N184 2.581(10) . ?
Er16 O208 2.432(9) . ?
Er16 O210 2.457(10) . ?
Er16 O181 2.417(9) . ?
Er16 O176 2.446(11) . ?
Er16 N195 2.843(13) . ?
Er16 N186 2.863(15) . ?
O179 C140 1.227(15) . ?
O216 C138 1.243(13) . ?
O204 N195 1.238(13) . ?
O198 C23 1.227(15) . ?
N188 C213 1.314(14) . ?
N188 C182 1.349(14) . ?
N183 C173 1.340(14) . ?
N183 C203 1.318(14) . ?
O193 N131 1.245(16) . ?
O217 C25 1.233(14) . ?
N205 C166 1.418(15) . ?
N205 C12 1.509(15) . ?
N205 C138 1.338(15) . ?
N184 C174 1.319(13) . ?
N184 C168 1.307(14) . ?
N158 C13 1.406(16) . ?
N158 C23 1.351(15) . ?
N158 C232 1.504(15) . ?
N185 C171 1.329(14) . ?
N185 C178 1.328(14) . ?
O208 N195 1.282(15) . ?
N194 C22 1.408(15) . ?
N194 C140 1.368(16) . ?
N194 C77 1.498(15) . ?
O210 N131 1.241(15) . ?
O209 N197 1.246(14) . ?
O212 N131 1.220(15) . ?
N160 C25 1.365(15) . ?
N160 C139 1.438(16) . ?
N160 C227 1.484(17) . ?
C159 H159 0.9400 . ?
C159 C207 1.411(16) . ?
C159 C4 1.379(17) . ?
C167 C170 1.448(16) . ?
C167 C173 1.377(15) . ?
C167 C16 1.399(16) . ?
C174 C192 1.419(16) . ?
C174 C203 1.427(15) . ?
O181 N186 1.281(14) . ?
O176 N186 1.249(15) . ?
C211 C187 1.409(16) . ?
C211 C189 1.456(15) . ?
C211 C22 1.390(15) . ?
C168 C189 1.393(16) . ?
C168 C140 1.474(16) . ?
C213 C171 1.465(15) . ?
C213 C2 1.407(16) . ?
C171 C220 1.414(17) . ?
C201 C182 1.411(16) . ?
C201 C200 1.459(17) . ?
C201 C218 1.364(17) . ?
C182 C25 1.442(18) . ?
C170 C215 1.414(16) . ?
C170 C166 1.393(18) . ?
N195 O172 1.202(14) . ?
O177 N197 1.224(14) . ?
C206 H206 0.9400 . ?
C206 C189 1.409(15) . ?
C206 C192 1.394(15) . ?
C178 C23 1.477(17) . ?
C178 C133 1.387(17) . ?
O162 N186 1.215(16) . ?
C173 C138 1.499(18) . ?
C207 C136 1.403(18) . ?
C207 C142 1.493(18) . ?
C214 H214 0.9400 . ?
C214 C192 1.456(16) . ?
C214 C19 1.344(16) . ?
C187 H187 0.9400 . ?
C187 C163 1.369(16) . ?
C215 H215 0.9400 . ?
C215 C196 1.389(16) . ?
C191 H191 0.9400 . ?
C191 C220 1.401(16) . ?
C191 C133 1.414(16) . ?
C161 C203 1.426(15) . ?
C161 C16 1.419(16) . ?
C161 C19 1.419(16) . ?
C196 C152 1.548(16) . ?
C196 C65 1.372(18) . ?
C163 C134 1.400(16) . ?
C163 C228 1.569(18) . ?
N197 O164 1.214(14) . ?
C200 C139 1.385(19) . ?
C200 C129 1.396(17) . ?
C166 C236 1.406(17) . ?
C218 H218 0.9400 . ?
C218 C2 1.400(16) . ?
C220 C9 1.463(16) . ?
C22 C3 1.363(16) . ?
C2 C235 1.460(17) . ?
C13 C4 1.409(16) . ?
C13 C145 1.375(17) . ?
C18 H18A 0.9800 . ?
C18 H18B 0.9800 . ?
C18 C232 1.519(17) . ?
C18 C221 1.506(16) . ?
C12 H12A 0.9800 . ?
C12 H12B 0.9800 . ?
C12 C15 1.510(17) . ?
N8 O141 1.201(10) . ?
N8 O2 1.255(10) . ?
N8 O4 1.232(10) . ?
C16 H16 0.9400 . ?
C3 H3 0.9400 . ?
C3 C134 1.383(17) . ?
C4 C133 1.451(16) . ?
C9 H9 0.9400 . ?
C9 C235 1.338(16) . ?
C15 H15A 0.9800 . ?
C15 H15B 0.9800 . ?
C15 C155 1.512(18) . ?
C19 H19 0.9400 . ?
N132 O60 1.198(9) . ?
N132 O89 1.239(10) . ?
N132 O124 1.243(10) . ?
C139 C222 1.410(17) . ?
C129 H129 0.9400 . ?
C129 C225 1.362(16) . ?
C134 H134 0.9400 . ?
C136 H136 0.9400 . ?
C136 C145 1.389(19) . ?
C227 H22A 0.9800 . ?
C227 H22B 0.9800 . ?
C227 C87 1.55(2) . ?
C235 H235 0.9400 . ?
C236 H236 0.9400 . ?
C236 C65 1.369(17) . ?
C228 C148 1.448(19) . ?
C228 C69 1.539(17) . ?
C228 C38 1.539(18) . ?
C225 C88 1.399(19) . ?
C225 C71 1.553(19) . ?
C232 H23A 0.9800 . ?
C232 H23B 0.9800 . ?
C221 H22C 0.9800 . ?
C221 H22D 0.9800 . ?
C221 C80 1.503(18) . ?
C222 H222 0.9400 . ?
C222 C88 1.364(19) . ?
C148 H14A 0.9700 . ?
C148 H14B 0.9700 . ?
C148 H14C 0.9700 . ?
C145 H145 0.9400 . ?
C142 C76 1.523(18) . ?
C142 C53 1.51(2) . ?
C142 C98 1.49(2) . ?
C152 C29 1.483(19) . ?
C152 C27 1.504(18) . ?
C152 C126 1.513(19) . ?
C143 H14D 0.9700 . ?
C143 H14E 0.9700 . ?
C143 H14F 0.9700 . ?
C143 C71 1.53(2) . ?
C155 H15C 0.9800 . ?
C155 H15D 0.9800 . ?
C155 C36 1.51(2) . ?
C88 H88 0.9400 . ?
C85 H85A 0.9800 . ?
C85 H85B 0.9800 . ?
C85 C87 1.42(2) . ?
C85 C47 1.58(2) . ?
C65 H65 0.9400 . ?
C87 H87A 0.9800 . ?
C87 H87B 0.9800 . ?
C69 H69A 0.9700 . ?
C69 H69B 0.9700 . ?
C69 H69C 0.9700 . ?
C71 C67 1.49(2) . ?
C71 C35 1.52(2) . ?
C67 H67A 0.9700 . ?
C67 H67B 0.9700 . ?
C67 H67C 0.9700 . ?
C80 H80A 0.9700 . ?
C80 H80B 0.9700 . ?
C80 H80C 0.9700 . ?
C77 H77A 0.9800 . ?
C77 H77B 0.9800 . ?
C77 H77C 0.9800 . ?
C77 H77D 0.9800 . ?
C77 C55 1.531(7) . ?
C77 C55A 1.531(7) . ?
C76 H76A 0.9700 . ?
C76 H76B 0.9700 . ?
C76 H76C 0.9700 . ?
C53 H53A 0.9700 . ?
C53 H53B 0.9700 . ?
C53 H53C 0.9700 . ?
C29 H29A 0.9700 . ?
C29 H29B 0.9700 . ?
C29 H29C 0.9700 . ?
C38 H38A 0.9700 . ?
C38 H38B 0.9700 . ?
C38 H38C 0.9700 . ?
C55 H55A 0.9800 . ?
C55 H55B 0.9800 . ?
C55 C116 1.525(10) . ?
C35 H35A 0.9700 . ?
C35 H35B 0.9700 . ?
C35 H35C 0.9700 . ?
C27 H27A 0.9700 . ?
C27 H27B 0.9700 . ?
C27 H27C 0.9700 . ?
C47 H47A 0.9700 . ?
C47 H47B 0.9700 . ?
C47 H47C 0.9700 . ?
C36 H36A 0.9700 . ?
C36 H36B 0.9700 . ?
C36 H36C 0.9700 . ?
C98 H98A 0.9700 . ?
C98 H98B 0.9700 . ?
C98 H98C 0.9700 . ?
C126 H12C 0.9700 . ?
C126 H12D 0.9700 . ?
C126 H12E 0.9700 . ?
C109 H10A 0.9700 . ?
C109 H10B 0.9700 . ?
C109 H10C 0.9700 . ?
C109 C116 1.533(10) . ?
C116 H11A 0.9800 . ?
C116 H11B 0.9800 . ?
O115 N8A 1.248(10) . ?
O111 N8A 1.239(10) . ?
O117 H117 0.8300 . ?
O117 C107 1.417(10) . ?
C107 H10D 0.9700 . ?
C107 H10E 0.9700 . ?
C107 H10F 0.9700 . ?
C1 H1 0.9900 . ?
C1 Cl3 1.775(10) . ?
C1 Cl4 1.779(10) . ?
C1 Cl5 1.776(10) . ?
Cl5A C1A 1.776(10) . ?
C1A H1A 0.9900 . ?
C1A Cl3A 1.772(10) . ?
C1A Cl4A 1.772(10) . ?
O1 N1 1.244(10) . ?
N1 O60A 1.202(10) . ?
N1 O89A 1.250(10) . ?
O3 N8A 1.212(10) . ?
C55A H55C 0.9800 . ?
C55A H55D 0.9800 . ?
C55A C5 1.532(10) . ?
C5 H5A 0.9800 . ?
C5 H5B 0.9800 . ?
C5 C6 1.532(11) . ?
C6 H6A 0.9700 . ?
C6 H6B 0.9700 . ?
C6 H6C 0.9700 . ?

loop_
_geom_torsion_atom_site_label_1
_geom_torsion_atom_site_label_2
_geom_torsion_atom_site_label_3
_geom_torsion_atom_site_label_4
_geom_torsion
_geom_torsion_site_symmetry_1
_geom_torsion_site_symmetry_2
_geom_torsion_site_symmetry_3
_geom_torsion_site_symmetry_4
_geom_torsion_publ_flag
Er1 O198 C23 N158 168.2(9) . . . . ?
Er1 O198 C23 C178 -14.3(17) . . . . ?
Er1 N188 C213 C171 0.6(14) . . . . ?
Er1 N188 C213 C2 178.0(8) . . . . ?
Er1 N188 C182 C201 -176.7(9) . . . . ?
Er1 N188 C182 C25 0.2(14) . . . . ?
Er1 O217 C25 N160 177.2(9) . . . . ?
Er1 O217 C25 C182 -2.8(17) . . . . ?
Er1 N185 C171 C213 -5.6(15) . . . . ?
Er1 N185 C171 C220 177.1(9) . . . . ?
Er1 N185 C178 C23 4.1(14) . . . . ?
Er1 N185 C178 C133 -174.7(10) . . . . ?
Er1 O209 N197 O177 -177.9(11) . . . . ?
Er1 O209 N197 O164 -0.2(15) . . . . ?
Er1 O115 N8A O111 1(3) . . . . ?
Er1 O115 N8A O3 -177(2) . . . . ?
Er1 O111 N8A O115 -1(3) . . . . ?
Er1 O111 N8A O3 177(2) . . . . ?
Er1 O1 N1 O60A 174(3) . . . . ?
Er1 O1 N1 O89A 16(4) . . . . ?
Er16 O179 C140 N194 -168.9(9) . . . . ?
Er16 O179 C140 C168 13.5(18) . . . . ?
Er16 O216 C138 N205 172.5(9) . . . . ?
Er16 O216 C138 C173 -9.4(17) . . . . ?
Er16 O204 N195 O208 -4.5(12) . . . . ?
Er16 O204 N195 O172 179.8(12) . . . . ?
Er16 N183 C173 C167 176.8(9) . . . . ?
Er16 N183 C173 C138 0.6(13) . . . . ?
Er16 N183 C203 C174 -4.3(14) . . . . ?
Er16 N183 C203 C161 -177.3(8) . . . . ?
Er16 O193 N131 O210 10.2(12) . . . . ?
Er16 O193 N131 O212 -174.3(11) . . . . ?
Er16 N184 C174 C192 -174.4(8) . . . . ?
Er16 N184 C174 C203 8.0(14) . . . . ?
Er16 N184 C168 C189 169.5(10) . . . . ?
Er16 N184 C168 C140 -9.3(14) . . . . ?
Er16 O208 N195 O204 4.5(12) . . . . ?
Er16 O208 N195 O172 -179.8(12) . . . . ?
Er16 O210 N131 O193 -10.2(12) . . . . ?
Er16 O210 N131 O212 174.5(11) . . . . ?
Er16 O181 N186 O176 -2.3(14) . . . . ?
Er16 O181 N186 O162 176.6(13) . . . . ?
Er16 O176 N186 O181 2.3(13) . . . . ?
Er16 O176 N186 O162 -176.6(13) . . . . ?
N188 C213 C171 N185 3.2(16) . . . . ?
N188 C213 C171 C220 -179.4(11) . . . . ?
N188 C213 C2 C218 0.8(18) . . . . ?
N188 C213 C2 C235 178.7(11) . . . . ?
N188 C182 C25 O217 1.6(18) . . . . ?
N188 C182 C25 N160 -178.4(11) . . . . ?
N183 C173 C138 O216 5.3(17) . . . . ?
N183 C173 C138 N205 -176.5(11) . . . . ?
N205 C166 C236 C65 170.8(13) . . . . ?
N205 C12 C15 C155 69.6(13) . . . . ?
N184 C174 C192 C206 5.8(18) . . . . ?
N184 C174 C192 C214 -175.2(11) . . . . ?
N184 C174 C203 N183 -2.6(16) . . . . ?
N184 C174 C203 C161 170.8(10) . . . . ?
N184 C168 C189 C211 -175.7(11) . . . . ?
N184 C168 C189 C206 3.5(19) . . . . ?
N184 C168 C140 O179 -2.1(18) . . . . ?
N184 C168 C140 N194 -179.8(11) . . . . ?
N158 C13 C4 C159 174.3(12) . . . . ?
N158 C13 C4 C133 -0.2(18) . . . . ?
N158 C13 C145 C136 -173.5(13) . . . . ?
N185 C171 C220 C191 -2.8(19) . . . . ?
N185 C171 C220 C9 177.6(12) . . . . ?
N185 C178 C23 O198 6.0(18) . . . . ?
N185 C178 C23 N158 -176.3(11) . . . . ?
N185 C178 C133 C191 -2(2) . . . . ?
N185 C178 C133 C4 176.2(12) . . . . ?
N194 C22 C3 C134 175.2(13) . . . . ?
N194 C77 C55 C116 -162(2) . . . . ?
N194 C77 C55A C5 -173(2) . . . . ?
O209 N197 O164 Er1 0.2(14) . . . . ?
N160 C139 C222 C88 -174.5(13) . . . . ?
N160 C227 C87 C85 -77.8(18) . . . . ?
C159 C207 C136 C145 -2(2) . . . . ?
C159 C207 C142 C76 -166.9(14) . . . . ?
C159 C207 C142 C53 -48.6(18) . . . . ?
C159 C207 C142 C98 71.9(18) . . . . ?
C159 C4 C133 C178 -173.0(13) . . . . ?
C159 C4 C133 C191 5(2) . . . . ?
C167 C170 C215 C196 -175.9(12) . . . . ?
C167 C170 C166 N205 4.8(19) . . . . ?
C167 C170 C166 C236 179.2(12) . . . . ?
C167 C173 C138 O216 -171.1(11) . . . . ?
C167 C173 C138 N205 7.1(18) . . . . ?
C174 N184 C168 C189 -4.3(19) . . . . ?
C174 N184 C168 C140 176.9(11) . . . . ?
C211 C187 C163 C134 -3(2) . . . . ?
C211 C187 C163 C228 175.8(12) . . . . ?
C211 C22 C3 C134 -3(2) . . . . ?
C168 N184 C174 C192 -0.5(18) . . . . ?
C168 N184 C174 C203 -178.1(11) . . . . ?
C213 N188 C182 C201 2.6(18) . . . . ?
C213 N188 C182 C25 179.6(10) . . . . ?
C213 C171 C220 C191 -180.0(11) . . . . ?
C213 C171 C220 C9 0.4(18) . . . . ?
C213 C2 C235 C9 1.5(19) . . . . ?
C171 N185 C178 C23 -177.6(11) . . . . ?
C171 N185 C178 C133 3.5(19) . . . . ?
C171 C213 C2 C218 178.0(11) . . . . ?
C171 C213 C2 C235 -4.1(17) . . . . ?
C171 C220 C9 C235 -3.1(19) . . . . ?
C201 C182 C25 O217 178.5(12) . . . . ?
C201 C182 C25 N160 -1.5(19) . . . . ?
C201 C200 C139 N160 -2(2) . . . . ?
C201 C200 C139 C222 -178.6(12) . . . . ?
C201 C200 C129 C225 176.5(12) . . . . ?
C201 C218 C2 C213 -1.4(18) . . . . ?
C201 C218 C2 C235 -179.2(12) . . . . ?
C182 N188 C213 C171 -178.7(10) . . . . ?
C182 N188 C213 C2 -1.4(17) . . . . ?
C182 C201 C200 C139 1.7(19) . . . . ?
C182 C201 C200 C129 -174.7(12) . . . . ?
C182 C201 C218 C2 2.5(19) . . . . ?
C170 C167 C173 N183 -178.1(11) . . . . ?
C170 C167 C173 C138 -2.2(17) . . . . ?
C170 C167 C16 C161 177.6(11) . . . . ?
C170 C215 C196 C152 173.7(12) . . . . ?
C170 C215 C196 C65 -3(2) . . . . ?
C170 C166 C236 C65 -4(2) . . . . ?
O177 N197 O164 Er1 177.8(13) . . . . ?
C178 N185 C171 C213 176.2(11) . . . . ?
C178 N185 C171 C220 -1.1(18) . . . . ?
C173 N183 C203 C174 173.8(10) . . . . ?
C173 N183 C203 C161 0.8(17) . . . . ?
C173 C167 C170 C215 172.8(11) . . . . ?
C173 C167 C170 C166 -3.6(18) . . . . ?
C173 C167 C16 C161 -3.1(17) . . . . ?
C207 C159 C4 C13 1(2) . . . . ?
C207 C159 C4 C133 175.1(13) . . . . ?
C207 C136 C145 C13 -3(2) . . . . ?
C187 C211 C189 C168 172.3(12) . . . . ?
C187 C211 C189 C206 -6.8(19) . . . . ?
C187 C211 C22 N194 -175.7(11) . . . . ?
C187 C211 C22 C3 2.9(19) . . . . ?
C187 C163 C134 C3 3(2) . . . . ?
C187 C163 C228 C148 52.2(18) . . . . ?
C187 C163 C228 C69 175.3(13) . . . . ?
C187 C163 C228 C38 -68.8(16) . . . . ?
C189 C211 C187 C163 -175.8(12) . . . . ?
C189 C211 C22 N194 0.6(19) . . . . ?
C189 C211 C22 C3 179.1(12) . . . . ?
C189 C168 C140 O179 179.1(12) . . . . ?
C189 C168 C140 N194 1.4(19) . . . . ?
C189 C206 C192 C174 -6.4(18) . . . . ?
C189 C206 C192 C214 174.7(11) . . . . ?
C215 C170 C166 N205 -171.7(12) . . . . ?
C215 C170 C166 C236 2.7(19) . . . . ?
C215 C196 C152 C29 -24.4(19) . . . . ?
C215 C196 C152 C27 -146.9(14) . . . . ?
C215 C196 C152 C126 96.0(17) . . . . ?
C215 C196 C65 C236 2(2) . . . . ?
C191 C220 C9 C235 177.4(13) . . . . ?
C192 C174 C203 N183 179.8(10) . . . . ?
C192 C174 C203 C161 -6.8(17) . . . . ?
C192 C206 C189 C211 -178.8(11) . . . . ?
C192 C206 C189 C168 2.1(17) . . . . ?
C192 C214 C19 C161 -2.9(19) . . . . ?
C200 C201 C182 N188 176.7(11) . . . . ?
C200 C201 C182 C25 0.1(19) . . . . ?
C200 C201 C218 C2 -177.4(12) . . . . ?
C200 C139 C222 C88 2(2) . . . . ?
C200 C129 C225 C88 2(2) . . . . ?
C200 C129 C225 C71 -174.3(13) . . . . ?
C166 N205 C12 C15 82.3(14) . . . . ?
C166 N205 C138 O216 172.0(12) . . . . ?
C166 N205 C138 C173 -6.0(18) . . . . ?
C166 C170 C215 C196 0(2) . . . . ?
C166 C236 C65 C196 1(2) . . . . ?
C203 N183 C173 C167 -1.4(17) . . . . ?
C203 N183 C173 C138 -177.6(10) . . . . ?
C203 C174 C192 C206 -176.6(11) . . . . ?
C203 C174 C192 C214 2.4(17) . . . . ?
C203 C161 C16 C167 2.6(16) . . . . ?
C203 C161 C19 C214 -1.7(18) . . . . ?
C218 C201 C182 N188 -3.3(19) . . . . ?
C218 C201 C182 C25 -179.8(12) . . . . ?
C218 C201 C200 C139 -178.4(13) . . . . ?
C218 C201 C200 C129 5(2) . . . . ?
C218 C2 C235 C9 179.2(12) . . . . ?
C220 C191 C133 C178 -2.3(19) . . . . ?
C220 C191 C133 C4 179.8(12) . . . . ?
C220 C9 C235 C2 2(2) . . . . ?
C22 N194 C140 O179 177.3(12) . . . . ?
C22 N194 C140 C168 -5.0(18) . . . . ?
C22 N194 C77 C55 -87.1(16) . . . . ?
C22 N194 C77 C55A -87.1(16) . . . . ?
C22 C211 C187 C163 0(2) . . . . ?
C22 C211 C189 C168 -3.9(18) . . . . ?
C22 C211 C189 C206 177.0(12) . . . . ?
C22 C3 C134 C163 0(2) . . . . ?
C2 C213 C171 N185 -174.3(11) . . . . ?
C2 C213 C171 C220 3.1(17) . . . . ?
C13 N158 C23 O198 176.1(12) . . . . ?
C13 N158 C23 C178 -1.5(18) . . . . ?
C13 N158 C232 C18 -85.3(14) . . . . ?
C13 C4 C133 C178 1.3(18) . . . . ?
C13 C4 C133 C191 179.2(12) . . . . ?
C23 N158 C13 C4 0.4(19) . . . . ?
C23 N158 C13 C145 179.8(12) . . . . ?
C23 N158 C232 C18 96.4(14) . . . . ?
C23 C178 C133 C191 179.4(12) . . . . ?
C23 C178 C133 C4 -3(2) . . . . ?
C25 N160 C139 C200 1(2) . . . . ?
C25 N160 C139 C222 177.1(13) . . . . ?
C25 N160 C227 C87 105.2(14) . . . . ?
C12 N205 C166 C170 174.6(11) . . . . ?
C12 N205 C166 C236 0.3(19) . . . . ?
C12 N205 C138 O216 -2.4(19) . . . . ?
C12 N205 C138 C173 179.5(10) . . . . ?
C12 C15 C155 C36 177.9(12) . . . . ?
C16 C167 C170 C215 -7.9(19) . . . . ?
C16 C167 C170 C166 175.7(12) . . . . ?
C16 C167 C173 N183 2.5(18) . . . . ?
C16 C167 C173 C138 178.4(11) . . . . ?
C16 C161 C203 N183 -1.4(17) . . . . ?
C16 C161 C203 C174 -174.2(10) . . . . ?
C16 C161 C19 C214 179.1(12) . . . . ?
C4 C159 C207 C136 2(2) . . . . ?
C4 C159 C207 C142 -167.3(13) . . . . ?
C4 C13 C145 C136 6(2) . . . . ?
C19 C214 C192 C174 2.6(18) . . . . ?
C19 C214 C192 C206 -178.5(12) . . . . ?
C19 C161 C203 N183 179.3(11) . . . . ?
C19 C161 C203 C174 6.5(17) . . . . ?
C19 C161 C16 C167 -178.2(11) . . . . ?
O141 N8 O2 Er1 158(3) . . . . ?
O141 N8 O4 Er1 -155(3) . . . . ?
C140 N194 C22 C211 4.2(19) . . . . ?
C140 N194 C22 C3 -174.3(13) . . . . ?
C140 N194 C77 C55 86.5(15) . . . . ?
C140 N194 C77 C55A 86.5(15) . . . . ?
C140 C168 C189 C211 3.0(18) . . . . ?
C140 C168 C189 C206 -177.8(11) . . . . ?
C133 C178 C23 O198 -175.1(13) . . . . ?
C133 C178 C23 N158 2.6(19) . . . . ?
C133 C191 C220 C171 4.4(19) . . . . ?
C133 C191 C220 C9 -176.1(12) . . . . ?
C139 N160 C25 O217 -178.9(12) . . . . ?
C139 N160 C25 C182 1.1(18) . . . . ?
C139 N160 C227 C87 -80.0(16) . . . . ?
C139 C200 C129 C225 0(2) . . . . ?
C139 C222 C88 C225 0(2) . . . . ?
C129 C200 C139 N160 174.3(12) . . . . ?
C129 C200 C139 C222 -2(2) . . . . ?
C129 C225 C88 C222 -2(2) . . . . ?
C129 C225 C71 C143 56.9(18) . . . . ?
C129 C225 C71 C67 -60(2) . . . . ?
C129 C225 C71 C35 178.4(15) . . . . ?
C138 N205 C166 C170 0.3(19) . . . . ?
C138 N205 C166 C236 -174.0(13) . . . . ?
C138 N205 C12 C15 -103.1(13) . . . . ?
C134 C163 C228 C148 -128.7(14) . . . . ?
C134 C163 C228 C69 -6(2) . . . . ?
C134 C163 C228 C38 110.3(15) . . . . ?
C136 C207 C142 C76 25(2) . . . . ?
C136 C207 C142 C53 143.3(15) . . . . ?
C136 C207 C142 C98 -96.3(17) . . . . ?
C227 N160 C25 O217 -4(2) . . . . ?
C227 N160 C25 C182 175.7(12) . . . . ?
C227 N160 C139 C200 -173.9(13) . . . . ?
C227 N160 C139 C222 2(2) . . . . ?
C228 C163 C134 C3 -176.3(13) . . . . ?
C232 N158 C13 C4 -177.7(11) . . . . ?
C232 N158 C13 C145 1.7(18) . . . . ?
C232 N158 C23 O198 -5.7(19) . . . . ?
C232 N158 C23 C178 176.7(11) . . . . ?
C232 C18 C221 C80 172.7(12) . . . . ?
C221 C18 C232 N158 174.9(11) . . . . ?
C145 C13 C4 C159 -5(2) . . . . ?
C145 C13 C4 C133 -179.6(12) . . . . ?
C142 C207 C136 C145 167.5(15) . . . . ?
C152 C196 C65 C236 -174.6(13) . . . . ?
C88 C225 C71 C143 -119.2(17) . . . . ?
C88 C225 C71 C67 123.6(17) . . . . ?
C88 C225 C71 C35 2(2) . . . . ?
O60 N132 O89 Er1 175(2) . . . . ?
O60 N132 O124 Er1 -175(2) . . . . ?
C65 C196 C152 C29 152.0(15) . . . . ?
C65 C196 C152 C27 29(2) . . . . ?
C65 C196 C152 C126 -87.7(17) . . . . ?
C71 C225 C88 C222 174.1(14) . . . . ?
O89 N132 O124 Er1 3(2) . . . . ?
C77 N194 C22 C211 177.3(12) . . . . ?
C77 N194 C22 C3 -1.2(19) . . . . ?
C77 N194 C140 O179 3.8(19) . . . . ?
C77 N194 C140 C168 -178.6(11) . . . . ?
C77 C55 C116 C109 54(4) . . . . ?
C77 C55A C5 C6 128(5) . . . . ?
C47 C85 C87 C227 -172.3(14) . . . . ?
O124 N132 O89 Er1 -2(2) . . . . ?
O1 N1 O89A Er1 -16(4) . . . . ?
O60A N1 O89A Er1 -174(3) . . . . ?
O2 N8 O4 Er1 0(3) . . . . ?
O4 N8 O2 Er1 0(3) . . . . ?
